data_4132442
loop_
_publ_author_name
'Kundu, Abhinanda'
'Inoue, Mariko'
'Nagae, Haruki'
'Tsurugi, Hayato'
'Mashima, Kazushi'

_publ_section_title
;
 Direct ortho-C-H Aminoalkylation of 2-Substituted Pyridine Derivatives
 Catalyzed by Yttrium Complexes with N,N'-Diarylethylenediamido Ligands.
;
_journal_issue 23
_journal_name_full 'Journal of the American Chemical Society'
_journal_page_first 7332
_journal_page_last 7342
_journal_paper_doi 10.1021/jacs.8b03998
_journal_volume 140
_journal_year 2018
_chemical_formula_moiety 'C45 H71 N4 O Y'
_chemical_formula_sum 'C45 H71 N4 O Y'
_chemical_formula_weight 772.99
_space_group_crystal_system monoclinic
_space_group_IT_number 14
_space_group_name_Hall '-P 2yn'
_space_group_name_H-M_alt 'P 1 21/n 1'
_atom_sites_solution_hydrogens geom
_atom_sites_solution_primary direct
_atom_sites_solution_secondary difmap
_cell_angle_alpha 90.0000
_cell_angle_beta 107.513(3)
_cell_angle_gamma 90.0000
_cell_formula_units_Z 4
_cell_length_a 12.9445(15)
_cell_length_b 20.055(2)
_cell_length_c 17.771(2)
_cell_measurement_reflns_used 5330
_cell_measurement_temperature 113
_cell_measurement_theta_max 27.30
_cell_measurement_theta_min 3.10
_cell_volume 4399.5(8)
_computing_cell_refinement 'CrystalClear-SM Expert 2.1 b45'
_computing_data_collection 'CrystalClear-SM Expert 2.1 b45 (Rigaku, 2015)'
_computing_data_reduction 'CrystalClear-SM Expert 2.1 b45'
_computing_molecular_graphics 'CrystalStructure 4.1'
_computing_publication_material 'CrystalStructure 4.1 (Rigaku, 2014)'
_computing_structure_refinement 'SHELXL2013 (Sheldrick, 2008)'
_computing_structure_solution 'SIR92 (Altomare, et al., 1994)'
_diffrn_ambient_temperature 113
_diffrn_detector_area_resol_mean 5.814
_diffrn_measured_fraction_theta_full 0.998
_diffrn_measured_fraction_theta_max 0.998
_diffrn_measurement_device_type 'Rigaku XtaLAB P200'
_diffrn_measurement_method \w
_diffrn_radiation_type 'Mo K\a'
_diffrn_radiation_wavelength 0.71075
_diffrn_reflns_av_R_equivalents 0.0842
_diffrn_reflns_Laue_measured_fraction_full 0.998
_diffrn_reflns_Laue_measured_fraction_max 0.998
_diffrn_reflns_limit_h_max 16
_diffrn_reflns_limit_h_min -16
_diffrn_reflns_limit_k_max 25
_diffrn_reflns_limit_k_min -25
_diffrn_reflns_limit_l_max 22
_diffrn_reflns_limit_l_min -23
_diffrn_reflns_number 61113
_diffrn_reflns_point_group_measured_fraction_full 0.998
_diffrn_reflns_point_group_measured_fraction_max 0.998
_diffrn_reflns_theta_full 25.242
_diffrn_reflns_theta_max 27.489
_diffrn_reflns_theta_min 3.080
_diffrn_standards_number 0
_exptl_absorpt_coefficient_mu 1.363
_exptl_absorpt_correction_T_max 0.761
_exptl_absorpt_correction_T_min 0.732
_exptl_absorpt_correction_type multi-scan
_exptl_absorpt_process_details 'REQAB (Rigaku, 1998)'
_exptl_crystal_colour colorless
_exptl_crystal_density_diffrn 1.167
_exptl_crystal_density_method 'not measured'
_exptl_crystal_description block
_exptl_crystal_F_000 1664.00
_exptl_crystal_size_max 0.200
_exptl_crystal_size_mid 0.200
_exptl_crystal_size_min 0.200
_refine_diff_density_max 0.85
_refine_diff_density_min -0.52
_refine_ls_extinction_method none
_refine_ls_goodness_of_fit_ref 1.046
_refine_ls_hydrogen_treatment constr
_refine_ls_number_parameters 460
_refine_ls_number_reflns 10060
_refine_ls_number_restraints 0
_refine_ls_R_factor_all 0.1247
_refine_ls_R_factor_gt 0.0644
_refine_ls_shift/su_max 0.000
_refine_ls_structure_factor_coef Fsqd
_refine_ls_weighting_details 'w = 1/[\s^2^(Fo^2^)+(0.0540P)^2^+10.2322P] where P=(Fo^2^+2Fc^2^)/3'
_refine_ls_weighting_scheme calc
_refine_ls_wR_factor_gt 0.1318
_refine_ls_wR_factor_ref 0.1616
_reflns_number_gt 6449
_reflns_number_total 10060
_reflns_threshold_expression F^2^>2.0\s(F^2^)
_cod_data_source_file ja8b03998_si_002.cif
_cod_data_source_block complex11
_cod_database_code 4132442
_shelxl_res_file
;
TITL ABint-3
CELL  0.71075 12.94450 20.05500 17.77100 90.00000 107.51300 90.00000
ZERR  4 0.00150 0.00200 0.00200 0.00000 0.00300 0.00000
LATT 1
SYMM .50-X, .50+Y, .50-Z
SFAC C H N O Y
UNIT 180 284 16 4 4
L.S. 20
FMAP 2
PLAN -25
WPDB -2
HTAB
BOND $H
CONF
LIST 4
TEMP -160.0
ACTA
SIZE 0.200 0.200 0.200
WGHT    0.054000   10.232200
FVAR       0.06902
Y1    5    0.461039    0.318691    0.222316    11.00000    0.01658    0.02880 =
         0.02464   -0.00411    0.00242    0.00065
O1    4    0.465515    0.249318    0.332199    11.00000    0.04325    0.06971 =
         0.03283    0.00838    0.00769    0.00168
N1    3    0.459207    0.243367    0.125890    11.00000    0.01810    0.02467 =
         0.02380   -0.00066    0.00811    0.00416
N2    3    0.285835    0.320525    0.156897    11.00000    0.01682    0.02418 =
         0.02468   -0.00043    0.00476   -0.00161
N3    3    0.668686    0.323186    0.286155    11.00000    0.02444    0.06471 =
         0.03264    0.00024    0.00695    0.00165
N4    3    0.513228    0.420753    0.269641    11.00000    0.02433    0.03962 =
         0.06121   -0.02089    0.00562   -0.00316
C1    1    0.524602    0.197340    0.099589    11.00000    0.02307    0.02945 =
         0.02379    0.00046    0.00496    0.00533
C2    1    0.609003    0.219969    0.070317    11.00000    0.02565    0.04067 =
         0.02945   -0.00496    0.00768    0.00633
C3    1    0.669336    0.173601    0.041982    11.00000    0.03197    0.05751 =
         0.05143   -0.01609    0.01725    0.00505
AFIX  43
H3    2    0.726226    0.188876    0.022845    11.00000   -1.20000
AFIX   0
C4    1    0.647882    0.106810    0.041356    11.00000    0.04231    0.05820 =
         0.06725   -0.02140    0.01563    0.02293
AFIX  43
H4    2    0.688219    0.076224    0.020512    11.00000   -1.20000
AFIX   0
C5    1    0.567670    0.084036    0.071017    11.00000    0.05577    0.03024 =
         0.05955   -0.00673    0.00519    0.01480
AFIX  43
H5    2    0.553700    0.037512    0.070595    11.00000   -1.20000
AFIX   0
C6    1    0.506094    0.127616    0.101802    11.00000    0.03690    0.02592 =
         0.03772    0.00301    0.00692    0.00721
C7    1    0.424428    0.098738    0.138258    11.00000    0.05971    0.02787 =
         0.04829    0.00682    0.01774   -0.00438
AFIX  13
H7    2    0.390784    0.136618    0.159041    11.00000   -1.20000
AFIX   0
C8    1    0.333834    0.060612    0.079096    11.00000    0.07965    0.05205 =
         0.07979   -0.01038    0.02687   -0.02861
AFIX  33
H8A   2    0.283407    0.043032    0.105732    11.00000   -1.20000
H8B   2    0.295017    0.090684    0.036496    11.00000   -1.20000
H8C   2    0.364829    0.023605    0.057022    11.00000   -1.20000
AFIX   0
C9    1    0.480305    0.052728    0.208441    11.00000    0.10825    0.03298 =
         0.07951    0.02584    0.03245    0.00887
AFIX  33
H9A   2    0.425914    0.034616    0.231099    11.00000   -1.20000
H9B   2    0.516455    0.016024    0.190004    11.00000   -1.20000
H9C   2    0.533989    0.078359    0.248735    11.00000   -1.20000
AFIX   0
C10   1    0.636441    0.293378    0.070420    11.00000    0.03050    0.04076 =
         0.03265   -0.00490    0.01371   -0.00802
AFIX  13
H10   2    0.630552    0.312532    0.120923    11.00000   -1.20000
AFIX   0
C11   1    0.751287    0.307535    0.067832    11.00000    0.03973    0.07116 =
         0.07111   -0.00320    0.02441   -0.01505
AFIX  33
H11A  2    0.762924    0.355828    0.068053    11.00000   -1.20000
H11B  2    0.803707    0.287585    0.114083    11.00000   -1.20000
H11C  2    0.760902    0.288272    0.019701    11.00000   -1.20000
AFIX   0
C12   1    0.555879    0.330691    0.003477    11.00000    0.04871    0.05328 =
         0.04219    0.00336    0.01067   -0.01508
AFIX  33
H12A  2    0.576210    0.377876    0.005453    11.00000   -1.20000
H12B  2    0.556460    0.311632   -0.047172    11.00000   -1.20000
H12C  2    0.483090    0.326593    0.009043    11.00000   -1.20000
AFIX   0
C13   1    0.191486    0.358198    0.152776    11.00000    0.01671    0.02809 =
         0.01892   -0.00118    0.00333    0.00117
C14   1    0.168344    0.416449    0.107101    11.00000    0.02628    0.02510 =
         0.03172   -0.00497    0.00594    0.00015
C15   1    0.073171    0.451802    0.101419    11.00000    0.03288    0.02720 =
         0.04175    0.00007    0.00729    0.00557
AFIX  43
H15   2    0.057667    0.491105    0.070191    11.00000   -1.20000
AFIX   0
C16   1    0.001851    0.430955    0.139925    11.00000    0.02630    0.04371 =
         0.04073   -0.00682    0.00506    0.00666
AFIX  43
H16   2   -0.063145    0.455111    0.134408    11.00000   -1.20000
AFIX   0
C17   1    0.024593    0.375162    0.186405    11.00000    0.02113    0.05694 =
         0.04079   -0.00124    0.01407   -0.00006
AFIX  43
H17   2   -0.024436    0.361253    0.213756    11.00000   -1.20000
AFIX   0
C18   1    0.118902    0.338408    0.194161    11.00000    0.02158    0.04401 =
         0.03316    0.00094    0.00832    0.00218
C19   1    0.142658    0.278597    0.249933    11.00000    0.03473    0.06499 =
         0.05395    0.02704    0.02317    0.01503
AFIX  13
H19   2    0.216270    0.261704    0.252347    11.00000   -1.20000
AFIX   0
C20   1    0.063344    0.222162    0.219551    11.00000    0.06579    0.06329 =
         0.10561    0.03775    0.04061    0.00168
AFIX  33
H20A  2    0.062505    0.210500    0.165818    11.00000   -1.20000
H20B  2    0.085495    0.183229    0.253968    11.00000   -1.20000
H20C  2   -0.009299    0.236234    0.219204    11.00000   -1.20000
AFIX   0
C21   1    0.146120    0.298165    0.333815    11.00000    0.05777    0.12215 =
         0.04805    0.03604    0.02792    0.01920
AFIX  33
H21A  2    0.197874    0.334691    0.352196    11.00000   -1.20000
H21B  2    0.073956    0.312675    0.334125    11.00000   -1.20000
H21C  2    0.168749    0.259670    0.368888    11.00000   -1.20000
AFIX   0
C22   1    0.243766    0.440172    0.060956    11.00000    0.03655    0.03293 =
         0.05404    0.01202    0.02015    0.00344
AFIX  13
H22   2    0.318546    0.424964    0.090521    11.00000   -1.20000
AFIX   0
C23   1    0.214068    0.407895   -0.020100    11.00000    0.09271    0.03966 =
         0.05866    0.00822    0.04630    0.00469
AFIX  33
H23A  2    0.211725    0.359354   -0.014479    11.00000   -1.20000
H23B  2    0.142855    0.423981   -0.051973    11.00000   -1.20000
H23C  2    0.268469    0.419531   -0.046131    11.00000   -1.20000
AFIX   0
C24   1    0.247758    0.515794    0.053230    11.00000    0.04709    0.03968 =
         0.06294    0.01592    0.01183   -0.00100
AFIX  33
H24A  2    0.266961    0.536108    0.105789    11.00000   -1.20000
H24B  2    0.302246    0.527710    0.027390    11.00000   -1.20000
H24C  2    0.176632    0.532160    0.021548    11.00000   -1.20000
AFIX   0
C25   1    0.261581    0.258486    0.110100    11.00000    0.02089    0.03174 =
         0.02948   -0.00352    0.00503   -0.00172
AFIX  23
H25A  2    0.190457    0.262949    0.069268    11.00000   -1.20000
H25B  2    0.256698    0.220964    0.145070    11.00000   -1.20000
AFIX   0
C26   1    0.347383    0.243085    0.070718    11.00000    0.02503    0.02648 =
         0.02548   -0.00486    0.00693    0.00028
AFIX  23
H26A  2    0.332352    0.198712    0.045359    11.00000   -1.20000
H26B  2    0.342580    0.276400    0.028692    11.00000   -1.20000
AFIX   0
C27   1    0.473450    0.458964    0.327455    11.00000    0.05784    0.08416 =
         0.06194   -0.04721    0.02212   -0.02532
C28   1    0.555011    0.461156    0.411154    11.00000    0.06209    0.16813 =
         0.08858   -0.08935    0.03158   -0.02106
AFIX  33
H28A  2    0.524063    0.486867    0.446048    11.00000   -1.20000
H28B  2    0.570441    0.415641    0.431504    11.00000   -1.20000
H28C  2    0.622296    0.482349    0.409037    11.00000   -1.20000
AFIX   0
C29   1    0.438675    0.530182    0.298645    11.00000    0.07152    0.08156 =
         0.14376   -0.05787    0.03909    0.01202
AFIX  33
H29A  2    0.413165    0.553536    0.338137    11.00000   -1.20000
H29B  2    0.500584    0.554176    0.290804    11.00000   -1.20000
H29C  2    0.380119    0.528208    0.248640    11.00000   -1.20000
AFIX   0
C30   1    0.368955    0.424597    0.333191    11.00000    0.05476    0.10761 =
         0.06888   -0.04106    0.02886   -0.00926
AFIX  33
H30A  2    0.341078    0.448791    0.370905    11.00000   -1.20000
H30B  2    0.314323    0.424755    0.281206    11.00000   -1.20000
H30C  2    0.385335    0.378495    0.351093    11.00000   -1.20000
AFIX   0
C31   1    0.618072    0.441127    0.266185    11.00000    0.03579    0.04394 =
         0.07117   -0.02587    0.01400   -0.01002
AFIX  13
H31   2    0.638448    0.484033    0.295582    11.00000   -1.20000
AFIX   0
C32   1    0.616748    0.451444    0.179675    11.00000    0.04748    0.04191 =
         0.06635    0.01176    0.01747   -0.00220
AFIX  13
H32   2    0.588632    0.409585    0.149985    11.00000   -1.20000
AFIX   0
C33   1    0.542706    0.507724    0.140642    11.00000    0.04301    0.06114 =
         0.11341    0.01402    0.01908   -0.00250
AFIX  33
H33A  2    0.469817    0.499436    0.144414    11.00000   -1.20000
H33B  2    0.570386    0.549787    0.167157    11.00000   -1.20000
H33C  2    0.539793    0.510529    0.084985    11.00000   -1.20000
AFIX   0
C34   1    0.731009    0.463531    0.174361    11.00000    0.05827    0.07359 =
         0.08491    0.02804    0.03019    0.00604
AFIX  33
H34A  2    0.778343    0.426673    0.199896    11.00000   -1.20000
H34B  2    0.728651    0.466204    0.118805    11.00000   -1.20000
H34C  2    0.759245    0.505462    0.200977    11.00000   -1.20000
AFIX   0
C35   1    0.700480    0.387784    0.305474    11.00000    0.03114    0.06080 =
         0.04424   -0.01668    0.00852   -0.00949
C36   1    0.802488    0.402401    0.356215    11.00000    0.03575    0.08281 =
         0.04892   -0.02246    0.00683   -0.01748
AFIX  43
H36   2    0.823194    0.447289    0.369958    11.00000   -1.20000
AFIX   0
C37   1    0.873992    0.350428    0.386671    11.00000    0.02945    0.10863 =
         0.03939   -0.00583    0.00277   -0.00686
AFIX  43
H37   2    0.943844    0.359026    0.422211    11.00000   -1.20000
AFIX   0
C38   1    0.841095    0.285994    0.364046    11.00000    0.02469    0.07205 =
         0.03845    0.00941    0.00987    0.00724
AFIX  43
H38   2    0.889846    0.249937    0.382160    11.00000   -1.20000
AFIX   0
C39   1    0.738592    0.273930    0.315663    11.00000    0.02870    0.06677 =
         0.03250    0.01297    0.00978    0.00280
C40   1    0.700722    0.204313    0.290617    11.00000    0.03491    0.04939 =
         0.04216    0.01655    0.00875    0.00547
AFIX  23
H40A  2    0.629004    0.206576    0.250097    11.00000   -1.20000
H40B  2    0.691587    0.179925    0.336633    11.00000   -1.20000
AFIX   0
C41   1    0.778154    0.165439    0.257358    11.00000    0.04645    0.06871 =
         0.10497    0.00586    0.01395    0.01804
AFIX  33
H41A  2    0.749086    0.120644    0.242162    11.00000   -1.20000
H41B  2    0.786290    0.188662    0.210952    11.00000   -1.20000
H41C  2    0.848923    0.161990    0.297555    11.00000   -1.20000
AFIX   0
C42   1    0.525083    0.262622    0.414180    11.00000    0.06573    0.12208 =
         0.02785    0.00442    0.01126   -0.00869
AFIX  23
H42A  2    0.533566    0.311190    0.424072    11.00000   -1.20000
H42B  2    0.597748    0.241788    0.428435    11.00000   -1.20000
AFIX   0
C43   1    0.458135    0.232556    0.459698    11.00000    0.04267    0.23821 =
         0.04028    0.01839    0.01278   -0.02268
AFIX  23
H43A  2    0.403190    0.264572    0.466129    11.00000   -1.20000
H43B  2    0.503703    0.218033    0.512499    11.00000   -1.20000
AFIX   0
C44   1    0.402952    0.171285    0.408359    11.00000    0.08279    0.09532 =
         0.08215    0.03373    0.05199    0.00313
AFIX  23
H44A  2    0.439122    0.129077    0.430544    11.00000   -1.20000
H44B  2    0.325211    0.168430    0.404614    11.00000   -1.20000
AFIX   0
C45   1    0.417473    0.185643    0.329877    11.00000    0.05583    0.06712 =
         0.06821    0.02333    0.02624    0.00414
AFIX  23
H45A  2    0.464413    0.151266    0.317031    11.00000   -1.20000
H45B  2    0.346384    0.184740    0.288528    11.00000   -1.20000
AFIX   0
HKLF 4
 
REM  ABint-3
REM R1 =  0.0644 for    6449 Fo > 4sig(Fo)  and  0.1247 for all   10060 data
REM    460 parameters refined using      0 restraints
 
END  
     
WGHT      0.0490     10.3874 

REM No hydrogen bonds found for HTAB generation

REM Highest difference peak  0.850,  deepest hole -0.521,  1-sigma level  0.089
Q1    1   0.6422  0.2684  0.2846  11.00000  0.05    0.85
Q2    1   0.4713  0.3300  0.3448  11.00000  0.05    0.80
Q3    1   0.5272  0.5429  0.1954  11.00000  0.05    0.74
Q4    1   0.4748  0.3222  0.1836  11.00000  0.05    0.72
Q5    1   0.5124  0.3945  0.3758  11.00000  0.05    0.71
Q6    1   0.5719  0.4768  0.2051  11.00000  0.05    0.64
Q7    1   0.4575  0.2806  0.3842  11.00000  0.05    0.63
Q8    1   0.5343  0.4021  0.4620  11.00000  0.05    0.59
Q9    1   0.8154  0.2107  0.3192  11.00000  0.05    0.55
Q10   1   0.5156  0.3610  0.5036  11.00000  0.05    0.54
Q11   1   0.7031  0.3044  0.3457  11.00000  0.05    0.51
Q12   1   0.3022  0.4609  0.3072  11.00000  0.05    0.50
Q13   1   0.7065  0.4788  0.2559  11.00000  0.05    0.48
Q14   1   0.4331  0.5475  0.3816  11.00000  0.05    0.48
Q15   1   0.4860  0.3018  0.4778  11.00000  0.05    0.48
Q16   1   0.5360  0.4287  0.2203  11.00000  0.05    0.47
Q17   1   0.5615  0.4270  0.1177  11.00000  0.05    0.40
Q18   1   0.6251  0.3215  0.3226  11.00000  0.05    0.39
Q19   1   0.2435  0.3310  0.1606  11.00000  0.05    0.38
Q20   1   0.3370  0.3192  0.1999  11.00000  0.05    0.36
Q21   1   0.4525  0.2819  0.2283  11.00000  0.05    0.35
Q22   1   0.1344  0.3221  0.2374  11.00000  0.05    0.35
Q23   1   0.7919  0.2697  0.0816  11.00000  0.05    0.35
Q24   1   0.7680  0.3136  0.1182  11.00000  0.05    0.34
Q25   1   0.3121  0.0756  0.0235  11.00000  0.05    0.34
;

loop_
_symmetry_equiv_pos_site_id
_space_group_symop_operation_xyz
1 +X,+Y,+Z
2 1/2-X,1/2+Y,1/2-Z
3 -X,-Y,-Z
4 1/2+X,1/2-Y,1/2+Z

loop_
_atom_site_label
_atom_site_type_symbol
_atom_site_fract_x
_atom_site_fract_y
_atom_site_fract_z
_atom_site_U_iso_or_equiv
_atom_site_adp_type
_atom_site_occupancy
_atom_site_site_symmetry_multiplicity
_atom_site_calc_flag
_atom_site_refinement_flags
Y1 Y 0.46104(3) 0.31869(2) 0.22232(2) 0.02417(12) Uani 1 4 d .
O1 O 0.4655(3) 0.24932(18) 0.33220(18) 0.0494(9) Uani 1 4 d .
N1 N 0.4592(2) 0.24337(15) 0.12589(17) 0.0218(7) Uani 1 4 d .
N2 N 0.2858(2) 0.32052(15) 0.15690(17) 0.0222(6) Uani 1 4 d .
N3 N 0.6687(3) 0.3232(2) 0.2862(2) 0.0410(9) Uani 1 4 d .
N4 N 0.5132(3) 0.42075(19) 0.2696(2) 0.0433(10) Uani 1 4 d .
C1 C 0.5246(3) 0.19734(19) 0.0996(2) 0.0259(9) Uani 1 4 d .
C2 C 0.6090(3) 0.2200(2) 0.0703(2) 0.0321(10) Uani 1 4 d .
C3 C 0.6693(4) 0.1736(3) 0.0420(3) 0.0459(12) Uani 1 4 d .
C4 C 0.6479(4) 0.1068(3) 0.0414(3) 0.0561(15) Uani 1 4 d .
C5 C 0.5677(4) 0.0840(2) 0.0710(3) 0.0512(13) Uani 1 4 d .
C6 C 0.5061(3) 0.1276(2) 0.1018(3) 0.0345(10) Uani 1 4 d .
C7 C 0.4244(4) 0.0987(2) 0.1383(3) 0.0450(12) Uani 1 4 d .
C8 C 0.3338(5) 0.0606(3) 0.0791(4) 0.0699(17) Uani 1 4 d .
C9 C 0.4803(6) 0.0527(3) 0.2084(4) 0.0727(18) Uani 1 4 d .
C10 C 0.6364(3) 0.2934(2) 0.0704(3) 0.0337(10) Uani 1 4 d .
C11 C 0.7513(4) 0.3075(3) 0.0678(4) 0.0590(15) Uani 1 4 d .
C12 C 0.5559(4) 0.3307(3) 0.0035(3) 0.0487(13) Uani 1 4 d .
C13 C 0.1915(3) 0.35820(19) 0.1528(2) 0.0217(8) Uani 1 4 d .
C14 C 0.1683(3) 0.41645(19) 0.1071(2) 0.0283(9) Uani 1 4 d .
C15 C 0.0732(3) 0.4518(2) 0.1014(3) 0.0348(10) Uani 1 4 d .
C16 C 0.0019(3) 0.4310(2) 0.1399(3) 0.0380(11) Uani 1 4 d .
C17 C 0.0246(3) 0.3752(2) 0.1864(3) 0.0386(11) Uani 1 4 d .
C18 C 0.1189(3) 0.3384(2) 0.1942(2) 0.0329(10) Uani 1 4 d .
C19 C 0.1427(4) 0.2786(3) 0.2499(3) 0.0491(13) Uani 1 4 d .
C20 C 0.0633(5) 0.2222(3) 0.2196(4) 0.0750(19) Uani 1 4 d .
C21 C 0.1461(5) 0.2982(4) 0.3338(3) 0.0733(19) Uani 1 4 d .
C22 C 0.2438(4) 0.4402(2) 0.0610(3) 0.0397(11) Uani 1 4 d .
C23 C 0.2141(5) 0.4079(3) -0.0201(3) 0.0585(15) Uani 1 4 d .
C24 C 0.2478(4) 0.5158(2) 0.0532(3) 0.0509(13) Uani 1 4 d .
C25 C 0.2616(3) 0.2585(2) 0.1101(2) 0.0279(9) Uani 1 4 d .
C26 C 0.3474(3) 0.2431(2) 0.0707(2) 0.0258(8) Uani 1 4 d .
C27 C 0.4734(5) 0.4590(3) 0.3275(3) 0.0671(18) Uani 1 4 d .
C28 C 0.5550(5) 0.4612(4) 0.4112(4) 0.104(3) Uani 1 4 d .
C29 C 0.4387(6) 0.5302(3) 0.2987(5) 0.097(3) Uani 1 4 d .
C30 C 0.3690(5) 0.4246(4) 0.3332(4) 0.0748(19) Uani 1 4 d .
C31 C 0.6181(4) 0.4411(3) 0.2662(3) 0.0508(13) Uani 1 4 d .
C32 C 0.6168(4) 0.4514(3) 0.1797(3) 0.0518(13) Uani 1 4 d .
C33 C 0.5427(4) 0.5077(3) 0.1406(4) 0.0735(19) Uani 1 4 d .
C34 C 0.7310(5) 0.4635(3) 0.1744(4) 0.0703(17) Uani 1 4 d .
C35 C 0.7005(4) 0.3878(3) 0.3055(3) 0.0460(12) Uani 1 4 d .
C36 C 0.8025(4) 0.4024(3) 0.3562(3) 0.0571(15) Uani 1 4 d .
C37 C 0.8740(4) 0.3504(4) 0.3867(3) 0.0608(16) Uani 1 4 d .
C38 C 0.8411(4) 0.2860(3) 0.3640(3) 0.0450(12) Uani 1 4 d .
C39 C 0.7386(4) 0.2739(3) 0.3157(3) 0.0425(12) Uani 1 4 d .
C40 C 0.7007(4) 0.2043(2) 0.2906(3) 0.0428(11) Uani 1 4 d .
C41 C 0.7782(5) 0.1654(3) 0.2574(4) 0.0753(19) Uani 1 4 d .
C42 C 0.5251(5) 0.2626(4) 0.4142(3) 0.0725(19) Uani 1 4 d .
C43 C 0.4581(5) 0.2326(5) 0.4597(4) 0.107(3) Uani 1 4 d .
C44 C 0.4029(6) 0.1713(4) 0.4084(4) 0.081(2) Uani 1 4 d .
C45 C 0.4175(5) 0.1856(3) 0.3299(4) 0.0620(15) Uani 1 4 d .
H3 H 0.72623 0.18888 0.02285 0.0551 Uiso 1 4 calc R
H4 H 0.68822 0.07622 0.02051 0.0673 Uiso 1 4 calc R
H5 H 0.5537 0.03751 0.0706 0.0614 Uiso 1 4 calc R
H7 H 0.39078 0.13662 0.15904 0.0539 Uiso 1 4 calc R
H8A H 0.28341 0.04303 0.10573 0.0838 Uiso 1 4 calc R
H8B H 0.29502 0.09068 0.0365 0.0838 Uiso 1 4 calc R
H8C H 0.36483 0.02361 0.05702 0.0838 Uiso 1 4 calc R
H9A H 0.42591 0.03462 0.2311 0.0872 Uiso 1 4 calc R
H9B H 0.51645 0.01602 0.19 0.0872 Uiso 1 4 calc R
H9C H 0.53399 0.07836 0.24874 0.0872 Uiso 1 4 calc R
H10 H 0.63055 0.31253 0.12092 0.0405 Uiso 1 4 calc R
H11A H 0.76292 0.35583 0.06805 0.0708 Uiso 1 4 calc R
H11B H 0.80371 0.28758 0.11408 0.0708 Uiso 1 4 calc R
H11C H 0.7609 0.28827 0.0197 0.0708 Uiso 1 4 calc R
H12A H 0.57621 0.37788 0.00545 0.0585 Uiso 1 4 calc R
H12B H 0.55646 0.31163 -0.04717 0.0585 Uiso 1 4 calc R
H12C H 0.48309 0.32659 0.00904 0.0585 Uiso 1 4 calc R
H15 H 0.05767 0.49111 0.07019 0.0418 Uiso 1 4 calc R
H16 H -0.06315 0.45511 0.13441 0.0456 Uiso 1 4 calc R
H17 H -0.02444 0.36125 0.21376 0.0463 Uiso 1 4 calc R
H19 H 0.21627 0.2617 0.25235 0.0589 Uiso 1 4 calc R
H20A H 0.06251 0.2105 0.16582 0.0899 Uiso 1 4 calc R
H20B H 0.08549 0.18323 0.25397 0.0899 Uiso 1 4 calc R
H20C H -0.0093 0.23623 0.2192 0.0899 Uiso 1 4 calc R
H21A H 0.19787 0.33469 0.3522 0.0880 Uiso 1 4 calc R
H21B H 0.07396 0.31267 0.33412 0.0880 Uiso 1 4 calc R
H21C H 0.16875 0.25967 0.36889 0.0880 Uiso 1 4 calc R
H22 H 0.31855 0.42496 0.09052 0.0477 Uiso 1 4 calc R
H23A H 0.21172 0.35935 -0.01448 0.0702 Uiso 1 4 calc R
H23B H 0.14285 0.42398 -0.05197 0.0702 Uiso 1 4 calc R
H23C H 0.26847 0.41953 -0.04613 0.0702 Uiso 1 4 calc R
H24A H 0.26696 0.53611 0.10579 0.0611 Uiso 1 4 calc R
H24B H 0.30225 0.52771 0.02739 0.0611 Uiso 1 4 calc R
H24C H 0.17663 0.53216 0.02155 0.0611 Uiso 1 4 calc R
H25A H 0.19046 0.26295 0.06927 0.0335 Uiso 1 4 calc R
H25B H 0.2567 0.22096 0.14507 0.0335 Uiso 1 4 calc R
H26A H 0.33235 0.19871 0.04536 0.0310 Uiso 1 4 calc R
H26B H 0.34258 0.2764 0.02869 0.0310 Uiso 1 4 calc R
H28A H 0.52406 0.48687 0.44605 0.1252 Uiso 1 4 calc R
H28B H 0.57044 0.41564 0.4315 0.1252 Uiso 1 4 calc R
H28C H 0.6223 0.48235 0.40904 0.1252 Uiso 1 4 calc R
H29A H 0.41317 0.55354 0.33814 0.1170 Uiso 1 4 calc R
H29B H 0.50058 0.55418 0.2908 0.1170 Uiso 1 4 calc R
H29C H 0.38012 0.52821 0.24864 0.1170 Uiso 1 4 calc R
H30A H 0.34108 0.44879 0.37091 0.0898 Uiso 1 4 calc R
H30B H 0.31432 0.42475 0.28121 0.0898 Uiso 1 4 calc R
H30C H 0.38534 0.3785 0.35109 0.0898 Uiso 1 4 calc R
H31 H 0.63845 0.48403 0.29558 0.0609 Uiso 1 4 calc R
H32 H 0.58863 0.40958 0.14998 0.0622 Uiso 1 4 calc R
H33A H 0.46982 0.49944 0.14441 0.0882 Uiso 1 4 calc R
H33B H 0.57039 0.54979 0.16716 0.0882 Uiso 1 4 calc R
H33C H 0.53979 0.51053 0.08499 0.0882 Uiso 1 4 calc R
H34A H 0.77834 0.42667 0.1999 0.0844 Uiso 1 4 calc R
H34B H 0.72865 0.4662 0.11881 0.0844 Uiso 1 4 calc R
H34C H 0.75924 0.50546 0.20098 0.0844 Uiso 1 4 calc R
H36 H 0.82319 0.44729 0.36996 0.0686 Uiso 1 4 calc R
H37 H 0.94384 0.35903 0.42221 0.0730 Uiso 1 4 calc R
H38 H 0.88985 0.24994 0.38216 0.0540 Uiso 1 4 calc R
H40A H 0.629 0.20658 0.2501 0.0513 Uiso 1 4 calc R
H40B H 0.69159 0.17992 0.33663 0.0513 Uiso 1 4 calc R
H41A H 0.74909 0.12064 0.24216 0.0904 Uiso 1 4 calc R
H41B H 0.78629 0.18866 0.21095 0.0904 Uiso 1 4 calc R
H41C H 0.84892 0.16199 0.29755 0.0904 Uiso 1 4 calc R
H42A H 0.53357 0.31119 0.42407 0.0870 Uiso 1 4 calc R
H42B H 0.59775 0.24179 0.42844 0.0870 Uiso 1 4 calc R
H43A H 0.40319 0.26457 0.46613 0.1284 Uiso 1 4 calc R
H43B H 0.5037 0.21803 0.5125 0.1284 Uiso 1 4 calc R
H44A H 0.43912 0.12908 0.43054 0.0969 Uiso 1 4 calc R
H44B H 0.32521 0.16843 0.40461 0.0969 Uiso 1 4 calc R
H45A H 0.46441 0.15127 0.31703 0.0744 Uiso 1 4 calc R
H45B H 0.34638 0.18474 0.28853 0.0744 Uiso 1 4 calc R

loop_
_atom_site_aniso_label
_atom_site_aniso_U_11
_atom_site_aniso_U_22
_atom_site_aniso_U_33
_atom_site_aniso_U_12
_atom_site_aniso_U_13
_atom_site_aniso_U_23
Y1 0.01658(17) 0.0288(2) 0.02464(18) 0.00065(17) 0.00242(13) -0.00411(18)
O1 0.0432(19) 0.070(2) 0.0328(17) 0.0017(17) 0.0077(15) 0.0084(16)
N1 0.0181(15) 0.0247(17) 0.0238(16) 0.0042(13) 0.0081(13) -0.0007(13)
N2 0.0168(14) 0.0242(16) 0.0247(15) -0.0016(14) 0.0048(12) -0.0004(14)
N3 0.0244(17) 0.065(3) 0.0326(19) 0.0017(19) 0.0069(15) 0.000(2)
N4 0.0243(19) 0.040(2) 0.061(3) -0.0032(16) 0.0056(18) -0.0209(19)
C1 0.0231(19) 0.029(2) 0.0238(19) 0.0053(16) 0.0050(16) 0.0005(16)
C2 0.026(2) 0.041(3) 0.029(2) 0.0063(18) 0.0077(17) -0.0050(19)
C3 0.032(2) 0.058(3) 0.051(3) 0.005(2) 0.017(2) -0.016(2)
C4 0.042(3) 0.058(4) 0.067(4) 0.023(3) 0.016(3) -0.021(3)
C5 0.056(3) 0.030(3) 0.060(3) 0.015(2) 0.005(3) -0.007(2)
C6 0.037(2) 0.026(2) 0.038(2) 0.0072(19) 0.0069(19) 0.0030(19)
C7 0.060(3) 0.028(2) 0.048(3) -0.004(2) 0.018(2) 0.007(2)
C8 0.080(4) 0.052(4) 0.080(4) -0.029(3) 0.027(3) -0.010(3)
C9 0.108(5) 0.033(3) 0.080(4) 0.009(3) 0.032(4) 0.026(3)
C10 0.030(2) 0.041(2) 0.033(2) -0.0080(19) 0.0137(18) -0.0049(19)
C11 0.040(3) 0.071(4) 0.071(4) -0.015(3) 0.024(3) -0.003(3)
C12 0.049(3) 0.053(3) 0.042(3) -0.015(2) 0.011(2) 0.003(2)
C13 0.0167(17) 0.028(2) 0.0189(17) 0.0012(15) 0.0033(14) -0.0012(16)
C14 0.026(2) 0.025(2) 0.032(2) 0.0001(17) 0.0059(17) -0.0050(17)
C15 0.033(2) 0.027(2) 0.042(2) 0.0056(19) 0.007(2) 0.0001(19)
C16 0.026(2) 0.044(3) 0.041(3) 0.007(2) 0.0051(19) -0.007(2)
C17 0.021(2) 0.057(3) 0.041(2) -0.000(2) 0.0141(19) -0.001(2)
C18 0.0216(19) 0.044(3) 0.033(2) 0.0022(18) 0.0083(17) 0.0009(19)
C19 0.035(3) 0.065(3) 0.054(3) 0.015(2) 0.023(2) 0.027(3)
C20 0.066(4) 0.063(4) 0.106(5) 0.002(3) 0.041(4) 0.038(4)
C21 0.058(3) 0.122(6) 0.048(3) 0.019(4) 0.028(3) 0.036(3)
C22 0.037(2) 0.033(2) 0.054(3) 0.003(2) 0.020(2) 0.012(2)
C23 0.093(4) 0.040(3) 0.059(3) 0.005(3) 0.046(3) 0.008(3)
C24 0.047(3) 0.040(3) 0.063(3) -0.001(2) 0.012(3) 0.016(2)
C25 0.0209(19) 0.032(2) 0.029(2) -0.0017(17) 0.0050(16) -0.0035(17)
C26 0.0250(19) 0.026(2) 0.025(2) 0.0003(16) 0.0069(16) -0.0049(16)
C27 0.058(3) 0.084(4) 0.062(4) -0.025(3) 0.022(3) -0.047(3)
C28 0.062(4) 0.168(8) 0.089(5) -0.021(5) 0.032(4) -0.089(5)
C29 0.072(4) 0.082(5) 0.144(7) 0.012(4) 0.039(5) -0.058(5)
C30 0.055(3) 0.108(5) 0.069(4) -0.009(3) 0.029(3) -0.041(4)
C31 0.036(3) 0.044(3) 0.071(4) -0.010(2) 0.014(2) -0.026(3)
C32 0.047(3) 0.042(3) 0.066(3) -0.002(2) 0.017(3) 0.012(3)
C33 0.043(3) 0.061(4) 0.113(5) -0.003(3) 0.019(3) 0.014(4)
C34 0.058(4) 0.074(4) 0.085(4) 0.006(3) 0.030(3) 0.028(4)
C35 0.031(2) 0.061(3) 0.044(3) -0.009(2) 0.009(2) -0.017(2)
C36 0.036(3) 0.083(4) 0.049(3) -0.017(3) 0.007(2) -0.022(3)
C37 0.029(3) 0.109(5) 0.039(3) -0.007(3) 0.003(2) -0.006(3)
C38 0.025(2) 0.072(4) 0.038(3) 0.007(2) 0.010(2) 0.009(3)
C39 0.029(2) 0.067(3) 0.033(2) 0.003(2) 0.0098(19) 0.013(2)
C40 0.035(2) 0.049(3) 0.042(3) 0.005(2) 0.009(2) 0.017(2)
C41 0.046(3) 0.069(4) 0.105(5) 0.018(3) 0.014(3) 0.006(4)
C42 0.066(4) 0.122(6) 0.028(3) -0.009(4) 0.011(3) 0.004(3)
C43 0.043(3) 0.238(10) 0.040(3) -0.023(5) 0.013(3) 0.018(5)
C44 0.083(5) 0.095(5) 0.082(5) 0.003(4) 0.052(4) 0.034(4)
C45 0.056(3) 0.067(4) 0.068(4) 0.004(3) 0.026(3) 0.023(3)

loop_
_atom_type_symbol
_atom_type_description
_atom_type_scat_dispersion_real
_atom_type_scat_dispersion_imag
_atom_type_scat_source
C C 0.0033 0.0016
;
International Tables for Crystallography
(Vol. C, Tables 4.2.6.8 and 6.1.1.4)
;
H H 0.0000 0.0000
;
International Tables for Crystallography
(Vol. C, Table 6.1.1.4)
;
N N 0.0061 0.0033
;
International Tables for Crystallography
(Vol. C, Tables 4.2.6.8 and 6.1.1.4)
;
O O 0.0106 0.0060
;
International Tables for Crystallography
(Vol. C, Tables 4.2.6.8 and 6.1.1.4)
;
Y Y -2.7962 3.5667
;
International Tables for Crystallography
(Vol. C, Tables 4.2.6.8 and 6.1.1.4)
;

loop_
_geom_angle_atom_site_label_1
_geom_angle_atom_site_label_2
_geom_angle_atom_site_label_3
_geom_angle
_geom_angle_publ_flag
O1 Y1 N1 102.78(12) yes
O1 Y1 N2 102.01(11) yes
O1 Y1 N3 83.98(12) yes
O1 Y1 N4 107.20(14) yes
N1 Y1 N2 80.74(11) yes
N1 Y1 N3 97.31(12) yes
N1 Y1 N4 145.30(14) yes
N2 Y1 N3 173.96(12) yes
N2 Y1 N4 109.12(12) yes
N3 Y1 N4 69.32(13) yes
Y1 O1 C42 126.1(4) yes
Y1 O1 C45 126.9(3) yes
C42 O1 C45 106.9(4) yes
Y1 N1 C1 143.5(2) yes
Y1 N1 C26 106.7(2) yes
C1 N1 C26 109.8(3) yes
Y1 N2 C13 139.9(2) yes
Y1 N2 C25 107.0(2) yes
C13 N2 C25 112.7(3) yes
Y1 N3 C35 109.7(3) yes
Y1 N3 C39 129.7(3) yes
C35 N3 C39 118.9(3) yes
Y1 N4 C27 126.9(3) yes
Y1 N4 C31 115.2(3) yes
C27 N4 C31 114.2(4) yes
N1 C1 C2 120.8(3) yes
N1 C1 C6 120.5(4) yes
C2 C1 C6 118.7(4) yes
C1 C2 C3 119.6(4) yes
C1 C2 C10 121.1(4) yes
C3 C2 C10 119.3(4) yes
C2 C3 C4 121.3(5) yes
C3 C4 C5 119.8(5) yes
C4 C5 C6 121.8(5) yes
C1 C6 C5 118.9(4) yes
C1 C6 C7 122.3(4) yes
C5 C6 C7 118.8(4) yes
C6 C7 C8 112.9(4) yes
C6 C7 C9 110.9(4) yes
C8 C7 C9 109.5(4) yes
C2 C10 C11 114.2(4) yes
C2 C10 C12 111.8(3) yes
C11 C10 C12 109.2(4) yes
N2 C13 C14 120.3(4) yes
N2 C13 C18 121.3(3) yes
C14 C13 C18 118.4(4) yes
C13 C14 C15 119.6(4) yes
C13 C14 C22 120.7(4) yes
C15 C14 C22 119.7(4) yes
C14 C15 C16 121.4(4) yes
C15 C16 C17 119.7(4) yes
C16 C17 C18 120.9(5) yes
C13 C18 C17 119.9(4) yes
C13 C18 C19 121.5(4) yes
C17 C18 C19 118.5(4) yes
C18 C19 C20 111.9(4) yes
C18 C19 C21 111.9(5) yes
C20 C19 C21 110.9(5) yes
C14 C22 C23 110.9(4) yes
C14 C22 C24 113.7(4) yes
C23 C22 C24 110.1(4) yes
N2 C25 C26 111.8(3) yes
N1 C26 C25 113.6(3) yes
N4 C27 C28 113.6(5) yes
N4 C27 C29 112.0(5) yes
N4 C27 C30 107.8(5) yes
C28 C27 C29 109.9(6) yes
C28 C27 C30 107.9(5) yes
C29 C27 C30 105.1(5) yes
N4 C31 C32 110.6(4) yes
N4 C31 C35 108.7(4) yes
C32 C31 C35 110.3(4) yes
C31 C32 C33 111.9(5) yes
C31 C32 C34 111.2(4) yes
C33 C32 C34 110.2(5) yes
N3 C35 C31 115.6(4) yes
N3 C35 C36 121.2(5) yes
C31 C35 C36 123.2(5) yes
C35 C36 C37 119.1(5) yes
C36 C37 C38 118.5(4) yes
C37 C38 C39 120.3(5) yes
N3 C39 C38 122.0(5) yes
N3 C39 C40 116.7(4) yes
C38 C39 C40 121.3(5) yes
C39 C40 C41 113.4(4) yes
O1 C42 C43 104.6(5) yes
C42 C43 C44 103.9(6) yes
C43 C44 C45 103.3(6) yes
O1 C45 C44 109.0(5) yes
C2 C3 H3 119.359 no
C4 C3 H3 119.380 no
C3 C4 H4 120.099 no
C5 C4 H4 120.109 no
C4 C5 H5 119.121 no
C6 C5 H5 119.124 no
C6 C7 H7 107.800 no
C8 C7 H7 107.794 no
C9 C7 H7 107.803 no
C7 C8 H8A 109.478 no
C7 C8 H8B 109.468 no
C7 C8 H8C 109.467 no
H8A C8 H8B 109.476 no
H8A C8 H8C 109.478 no
H8B C8 H8C 109.460 no
C7 C9 H9A 109.465 no
C7 C9 H9B 109.473 no
C7 C9 H9C 109.476 no
H9A C9 H9B 109.467 no
H9A C9 H9C 109.463 no
H9B C9 H9C 109.483 no
C2 C10 H10 107.052 no
C11 C10 H10 107.062 no
C12 C10 H10 107.058 no
C10 C11 H11A 109.460 no
C10 C11 H11B 109.473 no
C10 C11 H11C 109.472 no
H11A C11 H11B 109.475 no
H11A C11 H11C 109.472 no
H11B C11 H11C 109.474 no
C10 C12 H12A 109.475 no
C10 C12 H12B 109.472 no
C10 C12 H12C 109.476 no
H12A C12 H12B 109.466 no
H12A C12 H12C 109.475 no
H12B C12 H12C 109.464 no
C14 C15 H15 119.301 no
C16 C15 H15 119.307 no
C15 C16 H16 120.139 no
C17 C16 H16 120.126 no
C16 C17 H17 119.549 no
C18 C17 H17 119.551 no
C18 C19 H19 107.298 no
C20 C19 H19 107.280 no
C21 C19 H19 107.280 no
C19 C20 H20A 109.462 no
C19 C20 H20B 109.471 no
C19 C20 H20C 109.474 no
H20A C20 H20B 109.477 no
H20A C20 H20C 109.473 no
H20B C20 H20C 109.470 no
C19 C21 H21A 109.466 no
C19 C21 H21B 109.462 no
C19 C21 H21C 109.477 no
H21A C21 H21B 109.468 no
H21A C21 H21C 109.473 no
H21B C21 H21C 109.481 no
C14 C22 H22 107.281 no
C23 C22 H22 107.271 no
C24 C22 H22 107.277 no
C22 C23 H23A 109.468 no
C22 C23 H23B 109.475 no
C22 C23 H23C 109.476 no
H23A C23 H23B 109.458 no
H23A C23 H23C 109.467 no
H23B C23 H23C 109.483 no
C22 C24 H24A 109.475 no
C22 C24 H24B 109.477 no
C22 C24 H24C 109.477 no
H24A C24 H24B 109.467 no
H24A C24 H24C 109.460 no
H24B C24 H24C 109.472 no
N2 C25 H25A 109.261 no
N2 C25 H25B 109.256 no
C26 C25 H25A 109.257 no
C26 C25 H25B 109.244 no
H25A C25 H25B 107.928 no
N1 C26 H26A 108.861 no
N1 C26 H26B 108.845 no
C25 C26 H26A 108.863 no
C25 C26 H26B 108.850 no
H26A C26 H26B 107.704 no
C27 C28 H28A 109.474 no
C27 C28 H28B 109.462 no
C27 C28 H28C 109.485 no
H28A C28 H28B 109.466 no
H28A C28 H28C 109.473 no
H28B C28 H28C 109.466 no
C27 C29 H29A 109.479 no
C27 C29 H29B 109.476 no
C27 C29 H29C 109.476 no
H29A C29 H29B 109.463 no
H29A C29 H29C 109.479 no
H29B C29 H29C 109.454 no
C27 C30 H30A 109.473 no
C27 C30 H30B 109.483 no
C27 C30 H30C 109.457 no
H30A C30 H30B 109.481 no
H30A C30 H30C 109.469 no
H30B C30 H30C 109.464 no
N4 C31 H31 109.072 no
C32 C31 H31 109.061 no
C35 C31 H31 109.063 no
C31 C32 H32 107.801 no
C33 C32 H32 107.797 no
C34 C32 H32 107.803 no
C32 C33 H33A 109.481 no
C32 C33 H33B 109.475 no
C32 C33 H33C 109.479 no
H33A C33 H33B 109.461 no
H33A C33 H33C 109.465 no
H33B C33 H33C 109.468 no
C32 C34 H34A 109.465 no
C32 C34 H34B 109.467 no
C32 C34 H34C 109.468 no
H34A C34 H34B 109.476 no
H34A C34 H34C 109.472 no
H34B C34 H34C 109.480 no
C35 C36 H36 120.452 no
C37 C36 H36 120.461 no
C36 C37 H37 120.758 no
C38 C37 H37 120.762 no
C37 C38 H38 119.865 no
C39 C38 H38 119.883 no
C39 C40 H40A 108.888 no
C39 C40 H40B 108.907 no
C41 C40 H40A 108.903 no
C41 C40 H40B 108.894 no
H40A C40 H40B 107.733 no
C40 C41 H41A 109.478 no
C40 C41 H41B 109.479 no
C40 C41 H41C 109.477 no
H41A C41 H41B 109.463 no
H41A C41 H41C 109.465 no
H41B C41 H41C 109.465 no
O1 C42 H42A 110.830 no
O1 C42 H42B 110.843 no
C43 C42 H42A 110.835 no
C43 C42 H42B 110.839 no
H42A C42 H42B 108.878 no
C42 C43 H43A 110.984 no
C42 C43 H43B 110.977 no
C44 C43 H43A 110.978 no
C44 C43 H43B 110.964 no
H43A C43 H43B 108.986 no
C43 C44 H44A 111.114 no
C43 C44 H44B 111.107 no
C45 C44 H44A 111.108 no
C45 C44 H44B 111.104 no
H44A C44 H44B 109.079 no
O1 C45 H45A 109.886 no
O1 C45 H45B 109.884 no
C44 C45 H45A 109.897 no
C44 C45 H45B 109.893 no
H45A C45 H45B 108.303 no

loop_
_geom_bond_atom_site_label_1
_geom_bond_atom_site_label_2
_geom_bond_distance
_geom_bond_publ_flag
Y1 O1 2.384(3) yes
Y1 N1 2.279(3) yes
Y1 N2 2.216(3) yes
Y1 N3 2.586(3) yes
Y1 N4 2.239(4) yes
O1 C42 1.453(6) yes
O1 C45 1.416(7) yes
N1 C1 1.423(5) yes
N1 C26 1.484(4) yes
N2 C13 1.419(5) yes
N2 C25 1.477(5) yes
N3 C35 1.371(7) yes
N3 C39 1.336(6) yes
N4 C27 1.492(8) yes
N4 C31 1.436(6) yes
C1 C2 1.419(6) yes
C1 C6 1.421(6) yes
C2 C3 1.402(7) yes
C2 C10 1.514(6) yes
C3 C4 1.367(8) yes
C4 C5 1.376(9) yes
C5 C6 1.400(7) yes
C6 C7 1.512(8) yes
C7 C8 1.524(7) yes
C7 C9 1.545(7) yes
C10 C11 1.528(7) yes
C10 C12 1.522(6) yes
C13 C14 1.403(5) yes
C13 C18 1.413(6) yes
C14 C15 1.398(6) yes
C14 C22 1.528(7) yes
C15 C16 1.370(7) yes
C16 C17 1.369(6) yes
C17 C18 1.397(6) yes
C18 C19 1.527(7) yes
C19 C20 1.514(8) yes
C19 C21 1.529(8) yes
C22 C23 1.519(7) yes
C22 C24 1.525(6) yes
C25 C26 1.512(6) yes
C27 C28 1.544(8) yes
C27 C29 1.538(9) yes
C27 C30 1.549(9) yes
C31 C32 1.546(8) yes
C31 C35 1.524(7) yes
C32 C33 1.508(8) yes
C32 C34 1.529(8) yes
C35 C36 1.388(6) yes
C36 C37 1.391(8) yes
C37 C38 1.382(9) yes
C38 C39 1.368(6) yes
C39 C40 1.502(7) yes
C40 C41 1.523(9) yes
C42 C43 1.480(10) yes
C43 C44 1.569(11) yes
C44 C45 1.490(10) yes
C3 H3 0.950 no
C4 H4 0.950 no
C5 H5 0.950 no
C7 H7 1.000 no
C8 H8A 0.980 no
C8 H8B 0.980 no
C8 H8C 0.980 no
C9 H9A 0.980 no
C9 H9B 0.980 no
C9 H9C 0.980 no
C10 H10 1.000 no
C11 H11A 0.980 no
C11 H11B 0.980 no
C11 H11C 0.980 no
C12 H12A 0.980 no
C12 H12B 0.980 no
C12 H12C 0.980 no
C15 H15 0.950 no
C16 H16 0.950 no
C17 H17 0.950 no
C19 H19 1.000 no
C20 H20A 0.980 no
C20 H20B 0.980 no
C20 H20C 0.980 no
C21 H21A 0.980 no
C21 H21B 0.980 no
C21 H21C 0.980 no
C22 H22 1.000 no
C23 H23A 0.980 no
C23 H23B 0.980 no
C23 H23C 0.980 no
C24 H24A 0.980 no
C24 H24B 0.980 no
C24 H24C 0.980 no
C25 H25A 0.990 no
C25 H25B 0.990 no
C26 H26A 0.990 no
C26 H26B 0.990 no
C28 H28A 0.980 no
C28 H28B 0.980 no
C28 H28C 0.980 no
C29 H29A 0.980 no
C29 H29B 0.980 no
C29 H29C 0.980 no
C30 H30A 0.980 no
C30 H30B 0.980 no
C30 H30C 0.980 no
C31 H31 1.000 no
C32 H32 1.000 no
C33 H33A 0.980 no
C33 H33B 0.980 no
C33 H33C 0.980 no
C34 H34A 0.980 no
C34 H34B 0.980 no
C34 H34C 0.980 no
C36 H36 0.950 no
C37 H37 0.950 no
C38 H38 0.950 no
C40 H40A 0.990 no
C40 H40B 0.990 no
C41 H41A 0.980 no
C41 H41B 0.980 no
C41 H41C 0.980 no
C42 H42A 0.990 no
C42 H42B 0.990 no
C43 H43A 0.990 no
C43 H43B 0.990 no
C44 H44A 0.990 no
C44 H44B 0.990 no
C45 H45A 0.990 no
C45 H45B 0.990 no

loop_
_geom_contact_atom_site_label_1
_geom_contact_atom_site_label_2
_geom_contact_distance
_geom_contact_publ_flag
_geom_contact_site_symmetry_2
Y1 C30 3.351(7) no .
Y1 C32 3.556(6) no .
O1 C40 3.462(6) no .
N1 C7 2.954(6) no .
N1 C10 2.933(6) no .
N1 C12 3.317(6) no .
N2 C19 2.953(7) no .
N2 C22 2.899(5) no .
N2 C23 3.474(6) no .
N3 C32 3.144(7) no .
N3 C37 2.774(6) no .
N3 C41 3.566(8) no .
N3 C42 3.557(8) no .
N4 C33 2.995(8) no .
C1 C4 2.812(7) no .
C1 C12 3.263(7) no .
C1 C40 3.476(5) no .
C2 C5 2.779(7) no .
C2 C26 3.420(6) no .
C2 C41 3.558(7) no .
C3 C6 2.792(7) no .
C3 C11 2.874(8) no .
C3 C12 3.456(7) no .
C5 C8 3.109(9) no .
C5 C9 3.049(9) no .
C6 C26 3.034(6) no .
C7 C26 3.177(6) no .
C13 C16 2.805(6) no .
C13 C20 3.576(8) no .
C13 C23 3.325(7) no .
C13 C30 3.591(6) no .
C14 C17 2.777(7) no .
C14 C25 3.385(6) no .
C15 C18 2.766(6) no .
C15 C23 3.337(8) no .
C15 C24 2.942(7) no .
C17 C20 3.136(8) no .
C17 C21 3.040(7) no .
C18 C25 3.142(6) no .
C19 C25 3.318(7) no .
C27 C35 3.394(8) no .
C28 C31 2.955(10) no .
C28 C35 3.371(10) no .
C29 C31 3.118(9) no .
C29 C33 3.490(12) no .
C32 C36 3.472(7) no .
C34 C35 2.906(9) no .
C34 C36 3.317(8) no .
C35 C38 2.725(7) no .
C36 C39 2.736(8) no .
C38 C41 3.029(8) no .
C9 C16 3.592(8) no 2_545
C16 C9 3.592(8) no 2_555
Y1 H10 3.2337 no .
Y1 H19 3.5564 no .
Y1 H22 3.2909 no .
Y1 H25B 3.2461 no .
Y1 H26B 3.4257 no .
Y1 H30B 3.2284 no .
Y1 H30C 2.9975 no .
Y1 H32 2.9968 no .
Y1 H40A 3.0627 no .
Y1 H42A 3.4253 no .
Y1 H45B 3.4431 no .
O1 H19 3.1191 no .
O1 H30C 2.8480 no .
O1 H40A 3.0332 no .
O1 H40B 3.2201 no .
O1 H43A 2.7504 no .
O1 H43B 3.1546 no .
O1 H44A 3.0570 no .
O1 H44B 2.9987 no .
N1 H7 2.4554 no .
N1 H10 2.6398 no .
N1 H12C 2.7531 no .
N1 H25A 3.3410 no .
N1 H25B 2.7799 no .
N1 H40A 2.7069 no .
N2 H19 2.4492 no .
N2 H22 2.5017 no .
N2 H23A 3.0073 no .
N2 H26A 3.3133 no .
N2 H26B 2.7425 no .
N2 H30B 2.9825 no .
N2 H30C 3.4993 no .
N2 H45B 3.5211 no .
N3 H10 2.8355 no .
N3 H31 3.2597 no .
N3 H32 2.9022 no .
N3 H34A 3.1592 no .
N3 H36 3.2587 no .
N3 H38 3.2132 no .
N3 H40A 2.4384 no .
N3 H40B 2.9980 no .
N3 H41B 3.5507 no .
N3 H42A 3.4210 no .
N3 H42B 3.3614 no .
N4 H22 3.4150 no .
N4 H28A 3.3677 no .
N4 H28B 2.7478 no .
N4 H28C 2.7480 no .
N4 H29A 3.3467 no .
N4 H29B 2.7140 no .
N4 H29C 2.7140 no .
N4 H30A 3.3067 no .
N4 H30B 2.6452 no .
N4 H30C 2.6450 no .
N4 H32 2.6027 no .
N4 H33A 2.6469 no .
N4 H33B 3.3723 no .
N4 H42A 3.4632 no .
C1 H3 3.2929 no .
C1 H5 3.2861 no .
C1 H7 2.5886 no .
C1 H8B 3.5579 no .
C1 H9C 3.5412 no .
C1 H10 2.6549 no .
C1 H12B 3.5879 no .
C1 H12C 3.0128 no .
C1 H26A 2.3831 no .
C1 H26B 2.8047 no .
C1 H40A 2.6152 no .
C1 H41A 3.5775 no .
C1 H41B 3.3744 no .
C2 H4 3.2699 no .
C2 H11A 3.3828 no .
C2 H11B 2.7597 no .
C2 H11C 2.7597 no .
C2 H12A 3.3532 no .
C2 H12B 2.7104 no .
C2 H12C 2.7104 no .
C2 H26A 3.4995 no .
C2 H26B 3.4908 no .
C2 H40A 3.1382 no .
C2 H41B 2.9077 no .
C3 H5 3.2259 no .
C3 H10 3.2260 no .
C3 H11B 2.9242 no .
C3 H11C 2.6707 no .
C3 H12B 3.3037 no .
C3 H41A 3.5551 no .
C3 H41B 2.9434 no .
C4 H41A 3.4225 no .
C4 H41B 3.4260 no .
C5 H3 3.2286 no .
C5 H7 3.3102 no .
C5 H8B 3.3981 no .
C5 H8C 2.8340 no .
C5 H9B 2.7595 no .
C5 H9C 3.3176 no .
C5 H41A 3.3174 no .
C6 H4 3.2799 no .
C6 H8A 3.3634 no .
C6 H8B 2.7299 no .
C6 H8C 2.7299 no .
C6 H9A 3.3572 no .
C6 H9B 2.7125 no .
C6 H9C 2.7125 no .
C6 H26A 2.5960 no .
C6 H40A 3.0759 no .
C6 H41A 3.3784 no .
C7 H5 2.6391 no .
C7 H25B 3.3007 no .
C7 H26A 2.6423 no .
C7 H40A 3.5316 no .
C7 H45A 3.2374 no .
C7 H45B 3.5708 no .
C8 H5 2.9320 no .
C8 H9A 2.6554 no .
C8 H9B 2.7328 no .
C8 H9C 3.3507 no .
C8 H26A 2.8326 no .
C9 H5 2.8977 no .
C9 H8A 2.6582 no .
C9 H8B 3.3552 no .
C9 H8C 2.7195 no .
C9 H40A 3.5938 no .
C9 H45A 2.8126 no .
C10 H3 2.6550 no .
C10 H32 2.8878 no .
C10 H41B 3.3904 no .
C11 H3 2.5001 no .
C11 H12A 2.6160 no .
C11 H12B 2.7280 no .
C11 H12C 3.3328 no .
C11 H32 3.5501 no .
C11 H34A 3.2933 no .
C11 H34B 3.3455 no .
C11 H41B 3.4152 no .
C12 H3 3.5514 no .
C12 H11A 2.6273 no .
C12 H11B 3.3328 no .
C12 H11C 2.7184 no .
C12 H26B 3.1232 no .
C12 H32 2.9659 no .
C13 H15 3.2756 no .
C13 H17 3.2884 no .
C13 H19 2.5764 no .
C13 H20A 3.4421 no .
C13 H21A 3.5514 no .
C13 H22 2.6110 no .
C13 H23A 3.0615 no .
C13 H25A 2.4165 no .
C13 H25B 2.8942 no .
C13 H30B 2.7082 no .
C14 H16 3.2697 no .
C14 H23A 2.6505 no .
C14 H23B 2.7498 no .
C14 H23C 3.3501 no .
C14 H24A 2.7216 no .
C14 H24B 3.3864 no .
C14 H24C 2.7939 no .
C14 H25A 3.1822 no .
C14 H30B 3.1069 no .
C15 H17 3.2246 no .
C15 H22 3.2843 no .
C15 H23B 3.1678 no .
C15 H24A 3.0067 no .
C15 H24C 2.7476 no .
C17 H15 3.2231 no .
C17 H19 3.3102 no .
C17 H20A 3.3746 no .
C17 H20C 2.9067 no .
C17 H21A 3.2238 no .
C17 H21B 2.8035 no .
C18 H16 3.2638 no .
C18 H20A 2.6731 no .
C18 H20B 3.3584 no .
C18 H20C 2.7560 no .
C18 H21A 2.6852 no .
C18 H21B 2.7680 no .
C18 H21C 3.3684 no .
C18 H25A 3.0515 no .
C18 H25B 3.2292 no .
C18 H30B 3.0717 no .
C19 H17 2.6462 no .
C19 H25A 3.4618 no .
C19 H25B 2.9400 no .
C19 H45B 3.1431 no .
C20 H17 3.0021 no .
C20 H21A 3.3484 no .
C20 H21B 2.7001 no .
C20 H21C 2.7003 no .
C20 H25B 3.1640 no .
C20 H45B 3.5758 no .
C21 H17 2.8623 no .
C21 H20A 3.3512 no .
C21 H20B 2.6967 no .
C21 H20C 2.6968 no .
C21 H30C 3.4216 no .
C21 H43A 3.5138 no .
C21 H44B 3.4599 no .
C22 H15 2.6667 no .
C22 H33A 3.0923 no .
C23 H15 3.3783 no .
C23 H24A 3.3411 no .
C23 H24B 2.6849 no .
C23 H24C 2.6849 no .
C23 H25A 3.3702 no .
C23 H26B 3.0993 no .
C24 H15 2.6147 no .
C24 H23A 3.3423 no .
C24 H23B 2.6836 no .
C24 H23C 2.6835 no .
C24 H29C 3.3876 no .
C24 H33A 2.8622 no .
C25 H7 2.9414 no .
C25 H19 2.7624 no .
C25 H20A 3.1753 no .
C25 H22 3.4591 no .
C25 H23A 2.9240 no .
C25 H45B 3.3693 no .
C26 H7 2.6090 no .
C26 H8B 3.1500 no .
C26 H12C 2.8725 no .
C26 H23A 3.0353 no .
C27 H31 2.4215 no .
C27 H33A 3.3393 no .
C27 H42A 3.3958 no .
C28 H29A 2.6558 no .
C28 H29B 2.7648 no .
C28 H29C 3.3673 no .
C28 H30A 2.6551 no .
C28 H30B 3.3530 no .
C28 H30C 2.7019 no .
C28 H31 2.6325 no .
C28 H42A 3.0355 no .
C29 H24A 3.4808 no .
C29 H28A 2.6637 no .
C29 H28B 3.3669 no .
C29 H28C 2.7590 no .
C29 H30A 2.6240 no .
C29 H30B 2.6187 no .
C29 H30C 3.3145 no .
C29 H31 2.7626 no .
C29 H33A 2.9531 no .
C29 H33B 3.3045 no .
C30 H21A 2.9530 no .
C30 H28A 2.6814 no .
C30 H28B 2.6730 no .
C30 H28C 3.3545 no .
C30 H29A 2.6442 no .
C30 H29B 3.3161 no .
C30 H29C 2.5936 no .
C30 H42A 3.2017 no .
C31 H28B 3.2190 no .
C31 H28C 2.6546 no .
C31 H29B 2.8363 no .
C31 H29C 3.4722 no .
C31 H33A 2.6897 no .
C31 H33B 2.7519 no .
C31 H33C 3.3718 no .
C31 H34A 2.6920 no .
C31 H34B 3.3790 no .
C31 H34C 2.7606 no .
C31 H36 2.7421 no .
C32 H10 2.9992 no .
C32 H12A 3.3256 no .
C32 H29B 3.4920 no .
C33 H22 3.2268 no .
C33 H24A 3.4811 no .
C33 H24B 3.1827 no .
C33 H29B 3.0269 no .
C33 H29C 3.2731 no .
C33 H31 2.6999 no .
C33 H34A 3.3348 no .
C33 H34B 2.6831 no .
C33 H34C 2.6831 no .
C34 H10 3.3197 no .
C34 H11A 2.9791 no .
C34 H12A 3.5151 no .
C34 H31 2.7926 no .
C34 H33A 3.3391 no .
C34 H33B 2.6780 no .
C34 H33C 2.6780 no .
C34 H36 3.3341 no .
C35 H10 3.4736 no .
C35 H28B 3.2297 no .
C35 H28C 3.0216 no .
C35 H32 2.7413 no .
C35 H34A 2.5063 no .
C35 H34C 3.2321 no .
C35 H37 3.2599 no .
C36 H28C 3.1953 no .
C36 H31 2.6407 no .
C36 H34A 2.7439 no .
C36 H34C 3.3566 no .
C36 H38 3.2444 no .
C37 H34A 3.5233 no .
C38 H36 3.2471 no .
C38 H40A 3.2906 no .
C38 H40B 2.8178 no .
C38 H41B 3.2487 no .
C38 H41C 2.7683 no .
C39 H10 3.4086 no .
C39 H37 3.2449 no .
C39 H41A 3.3589 no .
C39 H41B 2.7313 no .
C39 H41C 2.7312 no .
C39 H42B 3.1552 no .
C40 H9C 3.2597 no .
C40 H38 2.6609 no .
C40 H42B 3.2101 no .
C40 H45A 3.4019 no .
C41 H9C 3.5736 no .
C41 H38 2.8198 no .
C42 H28B 3.1222 no .
C42 H30C 2.9512 no .
C42 H40B 3.3292 no .
C42 H44A 2.9478 no .
C42 H44B 3.1664 no .
C42 H45A 2.7872 no .
C42 H45B 3.1093 no .
C43 H30C 3.4763 no .
C43 H45A 3.0359 no .
C43 H45B 3.1011 no .
C44 H19 3.5752 no .
C44 H21C 3.3978 no .
C44 H42A 3.2443 no .
C44 H42B 2.8185 no .
C45 H7 3.1100 no .
C45 H9A 3.5188 no .
C45 H9C 3.2081 no .
C45 H19 2.9746 no .
C45 H25B 3.3920 no .
C45 H40A 3.4670 no .
C45 H40B 3.5160 no .
C45 H42A 3.1442 no .
C45 H42B 2.7059 no .
C45 H43A 2.9448 no .
C45 H43B 3.1654 no .
H3 H4 2.3101 no .
H3 H10 3.4670 no .
H3 H11A 3.4426 no .
H3 H11B 2.5640 no .
H3 H11C 2.0476 no .
H3 H12B 3.2851 no .
H3 H41B 3.1960 no .
H4 H5 2.3152 no .
H5 H7 3.5865 no .
H5 H8B 3.3905 no .
H5 H8C 2.3996 no .
H5 H9B 2.3529 no .
H5 H9C 3.3532 no .
H7 H8A 2.3579 no .
H7 H8B 2.3458 no .
H7 H8C 2.8583 no .
H7 H9A 2.3834 no .
H7 H9B 2.8740 no .
H7 H9C 2.3589 no .
H7 H25B 2.3823 no .
H7 H26A 2.2988 no .
H7 H26B 3.5698 no .
H7 H40A 3.3306 no .
H7 H45A 2.6957 no .
H7 H45B 2.7116 no .
H8A H9A 2.4334 no .
H8A H9B 2.9861 no .
H8A H9C 3.5385 no .
H8A H26A 3.4219 no .
H8B H9A 3.5451 no .
H8B H25B 3.3721 no .
H8B H26A 2.2150 no .
H8C H9A 2.9618 no .
H8C H9B 2.5823 no .
H8C H26A 3.5354 no .
H9A H45A 2.7559 no .
H9A H45B 3.4348 no .
H9B H41A 3.5567 no .
H9C H40A 2.8474 no .
H9C H40B 2.9719 no .
H9C H41A 2.9464 no .
H9C H45A 2.2539 no .
H9C H45B 3.4616 no .
H10 H11A 2.3541 no .
H10 H11B 2.3352 no .
H10 H11C 2.8541 no .
H10 H12A 2.3568 no .
H10 H12B 2.8494 no .
H10 H12C 2.3221 no .
H10 H32 2.1256 no .
H10 H34A 3.0420 no .
H10 H34B 3.3377 no .
H10 H40A 3.1326 no .
H10 H41B 3.2945 no .
H11A H12A 2.3783 no .
H11A H12B 2.9711 no .
H11A H12C 3.5040 no .
H11A H32 3.2170 no .
H11A H34A 2.6957 no .
H11A H34B 2.4801 no .
H11B H12A 3.5010 no .
H11B H34A 3.2429 no .
H11B H41B 2.6802 no .
H11C H12A 2.9402 no .
H11C H12B 2.5966 no .
H12A H32 2.6035 no .
H12A H33C 3.1142 no .
H12A H34B 2.9491 no .
H12B H26B 3.4968 no .
H12C H22 3.5187 no .
H12C H23A 3.4731 no .
H12C H23C 3.2426 no .
H12C H26A 3.3999 no .
H12C H26B 2.1967 no .
H12C H32 2.9750 no .
H15 H16 2.3117 no .
H15 H22 3.5440 no .
H15 H23B 3.0301 no .
H15 H24A 2.7428 no .
H15 H24B 3.5482 no .
H15 H24C 2.1441 no .
H16 H17 2.3146 no .
H17 H19 3.5887 no .
H17 H20A 3.4220 no .
H17 H20C 2.5145 no .
H17 H21A 3.2182 no .
H17 H21B 2.3467 no .
H19 H20A 2.3534 no .
H19 H20B 2.3179 no .
H19 H20C 2.8458 no .
H19 H21A 2.3670 no .
H19 H21B 2.8567 no .
H19 H21C 2.3315 no .
H19 H25A 3.1691 no .
H19 H25B 2.2752 no .
H19 H30B 3.4892 no .
H19 H30C 3.3233 no .
H19 H44B 3.2423 no .
H19 H45B 2.2317 no .
H20A H21B 3.5915 no .
H20A H21C 3.5916 no .
H20A H25A 2.9161 no .
H20A H25B 2.6564 no .
H20B H21A 3.5863 no .
H20B H21B 2.9863 no .
H20B H21C 2.5215 no .
H20B H25B 3.4367 no .
H20B H44B 3.4473 no .
H20B H45B 3.2457 no .
H20C H21A 3.5864 no .
H20C H21B 2.5215 no .
H20C H21C 2.9865 no .
H21A H30A 2.9004 no .
H21A H30B 2.8758 no .
H21A H30C 2.5865 no .
H21A H43A 3.1467 no .
H21C H43A 3.0082 no .
H21C H44B 2.6607 no .
H21C H45B 3.4001 no .
H22 H23A 2.3606 no .
H22 H23B 2.8494 no .
H22 H23C 2.3199 no .
H22 H24A 2.3659 no .
H22 H24B 2.3253 no .
H22 H24C 2.8538 no .
H22 H26B 3.2228 no .
H22 H29C 3.3869 no .
H22 H30B 3.4056 no .
H22 H32 3.3482 no .
H22 H33A 2.4195 no .
H22 H33C 3.3654 no .
H23A H24B 3.5781 no .
H23A H24C 3.5780 no .
H23A H25A 2.5050 no .
H23A H26A 3.5984 no .
H23A H26B 2.3331 no .
H23B H24A 3.5759 no .
H23B H24B 2.9703 no .
H23B H24C 2.5023 no .
H23C H24A 3.5759 no .
H23C H24B 2.5023 no .
H23C H24C 2.9703 no .
H23C H26B 3.1875 no .
H24A H29C 2.5253 no .
H24A H33A 2.6120 no .
H24B H33A 2.5761 no .
H24B H33C 2.9541 no .
H25A H26A 2.3840 no .
H25A H26B 2.3076 no .
H25B H26A 2.3113 no .
H25B H26B 2.8519 no .
H25B H45B 2.5678 no .
H28A H29A 2.4226 no .
H28A H29B 3.0036 no .
H28A H29C 3.5401 no .
H28A H30A 2.4643 no .
H28A H30B 3.5662 no .
H28A H30C 2.9953 no .
H28A H31 3.4248 no .
H28A H42A 3.5511 no .
H28B H29A 3.5373 no .
H28B H30A 2.9141 no .
H28B H30B 3.5818 no .
H28B H30C 2.5054 no .
H28B H31 3.1258 no .
H28B H42A 2.1437 no .
H28B H42B 3.5065 no .
H28C H29A 2.9835 no .
H28C H29B 2.6420 no .
H28C H30A 3.5608 no .
H28C H30C 3.5924 no .
H28C H31 2.0890 no .
H28C H36 2.9708 no .
H29A H30A 2.4393 no .
H29A H30B 2.9246 no .
H29A H30C 3.5434 no .
H29A H31 3.5138 no .
H29B H30A 3.5392 no .
H29B H30B 3.5118 no .
H29B H31 2.2539 no .
H29B H33A 2.7401 no .
H29B H33B 2.6167 no .
H29C H30A 2.8591 no .
H29C H30B 2.3796 no .
H29C H30C 3.5014 no .
H29C H31 3.3142 no .
H29C H33A 2.5311 no .
H29C H33B 3.2398 no .
H30C H42A 2.3850 no .
H30C H43A 3.0281 no .
H31 H32 2.8872 no .
H31 H33A 2.9237 no .
H31 H33B 2.5522 no .
H31 H34A 3.0572 no .
H31 H34C 2.6529 no .
H31 H36 2.4711 no .
H32 H33A 2.3518 no .
H32 H33B 2.8459 no .
H32 H33C 2.3223 no .
H32 H34A 2.3715 no .
H32 H34B 2.3421 no .
H32 H34C 2.8621 no .
H33A H34B 3.5769 no .
H33A H34C 3.5769 no .
H33B H34A 3.5691 no .
H33B H34B 2.9673 no .
H33B H34C 2.4987 no .
H33C H34A 3.5691 no .
H33C H34B 2.4988 no .
H33C H34C 2.9672 no .
H34A H36 2.9301 no .
H34C H36 3.0932 no .
H36 H37 2.3583 no .
H37 H38 2.3414 no .
H38 H40A 3.5911 no .
H38 H40B 2.8219 no .
H38 H41B 3.1796 no .
H38 H41C 2.2745 no .
H40A H41A 2.3535 no .
H40A H41B 2.3688 no .
H40A H41C 2.8583 no .
H40A H42B 3.3879 no .
H40A H45A 2.9512 no .
H40B H41A 2.3533 no .
H40B H41B 2.8582 no .
H40B H41C 2.3686 no .
H40B H42B 2.6210 no .
H40B H45A 2.9125 no .
H42A H43A 2.2451 no .
H42A H43B 2.5447 no .
H42B H43A 2.8311 no .
H42B H43B 2.2439 no .
H42B H44A 3.0616 no .
H42B H45A 2.8527 no .
H43A H44A 2.8595 no .
H43A H44B 2.2951 no .
H43A H45B 3.4159 no .
H43B H44A 2.2956 no .
H43B H44B 2.7088 no .
H44A H45A 2.1844 no .
H44A H45B 2.6894 no .
H44B H45A 2.7341 no .
H44B H45B 2.1858 no .
C1 H37 3.2131 no 4_454
C2 H37 3.2591 no 4_454
C3 H21A 3.5054 no 4_554
C3 H21B 3.5356 no 4_554
C3 H21C 3.3524 no 4_554
C3 H37 3.1209 no 4_454
C4 H8C 3.1228 no 3_655
C4 H36 3.5360 no 2_645
C4 H37 2.9262 no 4_454
C5 H5 3.5164 no 3_655
C5 H8C 3.4349 no 3_655
C5 H36 3.1186 no 2_645
C5 H37 2.8836 no 4_454
C6 H37 3.0592 no 4_454
C8 H4 3.2313 no 3_655
C8 H28C 3.5203 no 4_454
C8 H30A 3.4864 no 2_545
C9 H16 3.3136 no 2_545
C9 H34C 3.4044 no 2_645
C11 H17 3.4326 no 1_655
C11 H43A 3.3708 no 4_554
C11 H44B 3.3514 no 4_554
C12 H24B 3.5134 no 3_665
C12 H38 3.0155 no 4_454
C13 H43B 3.2884 no 4_454
C14 H43B 3.5335 no 4_454
C15 H9A 3.4053 no 2_555
C15 H15 3.2205 no 3_565
C15 H24C 3.3290 no 3_565
C15 H44A 3.5964 no 2_555
C15 H44A 3.4194 no 4_454
C16 H9A 3.0264 no 2_555
C16 H9B 3.5400 no 2_555
C16 H11A 3.3301 no 1_455
C16 H23B 3.5571 no 3_565
C16 H24C 3.1827 no 3_565
C16 H34A 3.3719 no 1_455
C16 H34B 3.5140 no 1_455
C17 H9A 3.4959 no 2_555
C17 H11A 3.4292 no 1_455
C17 H11B 3.2711 no 1_455
C17 H34A 3.4271 no 1_455
C17 H43B 3.5517 no 4_454
C18 H43B 3.3211 no 4_454
C20 H11B 3.5690 no 1_455
C20 H29A 3.5731 no 2_545
C20 H29B 3.4606 no 2_545
C21 H3 3.2142 no 4_455
C21 H12B 3.4850 no 4_455
C23 H34B 3.2840 no 3_665
C23 H40B 3.0370 no 4_454
C23 H42B 3.3596 no 4_454
C23 H44A 3.4796 no 4_454
C24 H11A 3.3337 no 3_665
C24 H12A 3.5010 no 3_665
C24 H16 3.5178 no 3_565
C24 H34B 3.1832 no 3_665
C24 H44A 3.3937 no 2_555
C24 H44B 3.3542 no 2_555
C25 H42B 3.2862 no 4_454
C25 H43B 3.2998 no 4_454
C26 H38 3.5580 no 4_454
C26 H42B 3.4655 no 4_454
C28 H8B 3.3956 no 4_555
C28 H28A 3.1839 no 3_666
C29 H20B 3.1965 no 2_555
C30 H8A 3.4637 no 2_555
C33 H12A 3.4595 no 3_665
C33 H41C 3.4379 no 2_655
C34 H9B 3.5864 no 2_655
C34 H16 2.9615 no 1_655
C34 H23C 3.2714 no 3_665
C34 H24B 3.4845 no 3_665
C34 H41A 3.4590 no 2_655
C36 H5 3.3229 no 2_655
C36 H8B 3.2371 no 4_555
C36 H9B 3.5382 no 2_655
C37 H8B 3.3418 no 4_555
C37 H21B 3.0985 no 1_655
C37 H26A 3.1827 no 4_555
C38 H12B 3.3833 no 4_555
C38 H12C 3.5021 no 4_555
C38 H21B 3.2589 no 1_655
C38 H26A 3.2723 no 4_555
C38 H26B 3.1769 no 4_555
C41 H20C 3.3419 no 1_655
C41 H33B 3.0724 no 2_645
C41 H34C 3.3603 no 2_645
C42 H23A 3.4036 no 4_555
C42 H25A 2.9818 no 4_555
C43 H11C 3.0770 no 4_455
C43 H25A 3.0528 no 4_555
C44 H11C 3.1849 no 4_455
C44 H23B 3.5317 no 4_555
C44 H24A 3.4520 no 2_545
C44 H24C 3.3420 no 2_545
H3 C21 3.2142 no 4_554
H3 H21A 2.9808 no 4_554
H3 H21B 3.3401 no 4_554
H3 H21C 2.8069 no 4_554
H3 H43A 2.9196 no 4_554
H4 C8 3.2313 no 3_655
H4 H8A 3.3739 no 3_655
H4 H8B 3.5227 no 3_655
H4 H8C 2.4101 no 3_655
H4 H21A 3.5184 no 4_554
H4 H28C 3.0462 no 2_645
H4 H36 3.2664 no 2_645
H4 H37 3.3792 no 4_454
H5 C5 3.5164 no 3_655
H5 C36 3.3229 no 2_645
H5 H5 2.8971 no 3_655
H5 H8C 3.0328 no 3_655
H5 H36 2.4323 no 2_645
H5 H37 3.5815 no 2_645
H5 H37 3.3203 no 4_454
H8A C30 3.4637 no 2_545
H8A H4 3.3739 no 3_655
H8A H28B 3.5688 no 4_454
H8A H28C 3.5269 no 4_454
H8A H29A 3.0070 no 2_545
H8A H30A 2.5969 no 2_545
H8A H30B 3.5769 no 2_545
H8B C28 3.3956 no 4_454
H8B C36 3.2371 no 4_454
H8B C37 3.3418 no 4_454
H8B H4 3.5227 no 3_655
H8B H28B 2.9469 no 4_454
H8B H28C 3.0375 no 4_454
H8B H36 3.1814 no 4_454
H8B H37 3.3479 no 4_454
H8C C4 3.1228 no 3_655
H8C C5 3.4349 no 3_655
H8C H4 2.4101 no 3_655
H8C H5 3.0328 no 3_655
H8C H28C 3.4376 no 4_454
H8C H36 3.2563 no 4_454
H9A C15 3.4053 no 2_545
H9A C16 3.0264 no 2_545
H9A C17 3.4959 no 2_545
H9A H15 3.5812 no 2_545
H9A H16 2.9758 no 2_545
H9B C16 3.5400 no 2_545
H9B C34 3.5864 no 2_645
H9B C36 3.5382 no 2_645
H9B H16 3.2341 no 2_545
H9B H17 3.5304 no 2_545
H9B H34A 3.3117 no 2_645
H9B H34C 2.9738 no 2_645
H9B H36 2.9454 no 2_645
H9C H16 3.1769 no 2_545
H9C H23B 3.3952 no 4_555
H9C H34C 2.9428 no 2_645
H11A C16 3.3301 no 1_655
H11A C17 3.4292 no 1_655
H11A C24 3.3337 no 3_665
H11A H16 2.9709 no 1_655
H11A H17 3.1629 no 1_655
H11A H24B 2.8605 no 3_665
H11A H24C 2.9906 no 3_665
H11A H44B 3.2760 no 4_554
H11B C17 3.2711 no 1_655
H11B C20 3.5690 no 1_655
H11B H17 2.8103 no 1_655
H11B H20A 3.5502 no 1_655
H11B H20C 2.7727 no 1_655
H11B H43A 3.4209 no 4_554
H11B H43B 3.5757 no 4_554
H11C C43 3.0770 no 4_554
H11C C44 3.1849 no 4_554
H11C H21C 2.7579 no 4_554
H11C H43A 2.5450 no 4_554
H11C H43B 3.1863 no 4_554
H11C H44A 3.5749 no 4_554
H11C H44B 2.5797 no 4_554
H12A C24 3.5010 no 3_665
H12A C33 3.4595 no 3_665
H12A H24B 2.6369 no 3_665
H12A H33A 3.5420 no 3_665
H12A H33B 3.4075 no 3_665
H12A H33C 2.8972 no 3_665
H12B C21 3.4850 no 4_554
H12B C38 3.3833 no 4_454
H12B H21B 3.3172 no 4_554
H12B H21C 2.7726 no 4_554
H12B H33B 3.5861 no 3_665
H12B H38 2.4745 no 4_454
H12B H41C 3.2635 no 4_454
H12C C38 3.5021 no 4_454
H12C H38 2.6942 no 4_454
H15 C15 3.2205 no 3_565
H15 H9A 3.5812 no 2_555
H15 H15 2.5176 no 3_565
H15 H23B 3.0391 no 3_565
H15 H24C 3.0163 no 3_565
H15 H44A 2.7674 no 2_555
H15 H44A 3.4687 no 4_454
H16 C9 3.3136 no 2_555
H16 C24 3.5178 no 3_565
H16 C34 2.9615 no 1_455
H16 H9A 2.9758 no 2_555
H16 H9B 3.2341 no 2_555
H16 H9C 3.1769 no 2_555
H16 H11A 2.9709 no 1_455
H16 H23B 2.8602 no 3_565
H16 H24B 3.5510 no 3_565
H16 H24C 2.7303 no 3_565
H16 H34A 2.7068 no 1_455
H16 H34B 2.6344 no 1_455
H16 H34C 3.0564 no 1_455
H17 C11 3.4326 no 1_455
H17 H9B 3.5304 no 2_555
H17 H11A 3.1629 no 1_455
H17 H11B 2.8103 no 1_455
H17 H34A 2.8144 no 1_455
H20A H11B 3.5502 no 1_455
H20A H29A 3.1664 no 2_545
H20A H29B 3.3865 no 2_545
H20A H43A 3.5625 no 4_454
H20A H43B 2.9681 no 4_454
H20B C29 3.1965 no 2_545
H20B H29A 3.0760 no 2_545
H20B H29B 2.8353 no 2_545
H20B H29C 3.1430 no 2_545
H20B H41C 3.4038 no 1_455
H20C C41 3.3419 no 1_455
H20C H11B 2.7727 no 1_455
H20C H38 3.5273 no 1_455
H20C H41B 2.7748 no 1_455
H20C H41C 3.0102 no 1_455
H21A C3 3.5054 no 4_455
H21A H3 2.9808 no 4_455
H21A H4 3.5184 no 4_455
H21B C3 3.5356 no 4_455
H21B C37 3.0985 no 1_455
H21B C38 3.2589 no 1_455
H21B H3 3.3401 no 4_455
H21B H12B 3.3172 no 4_455
H21B H37 2.7819 no 1_455
H21B H38 3.0357 no 1_455
H21C C3 3.3524 no 4_455
H21C H3 2.8069 no 4_455
H21C H11C 2.7579 no 4_455
H21C H12B 2.7726 no 4_455
H23A C42 3.4036 no 4_454
H23A H40B 2.6971 no 4_454
H23A H42B 2.5336 no 4_454
H23A H43B 3.2659 no 4_454
H23A H44A 3.3742 no 4_454
H23B C16 3.5571 no 3_565
H23B C44 3.5317 no 4_454
H23B H9C 3.3952 no 4_454
H23B H15 3.0391 no 3_565
H23B H16 2.8602 no 3_565
H23B H34B 3.1965 no 3_665
H23B H34C 3.5554 no 3_665
H23B H40B 3.0677 no 4_454
H23B H42B 3.3752 no 4_454
H23B H44A 2.7732 no 4_454
H23B H45A 3.1299 no 4_454
H23C C34 3.2714 no 3_665
H23C H33B 3.4721 no 3_665
H23C H33C 3.1042 no 3_665
H23C H34B 2.6364 no 3_665
H23C H34C 3.0611 no 3_665
H23C H40B 2.8392 no 4_454
H24A C44 3.4520 no 2_555
H24A H44A 3.1580 no 2_555
H24A H44B 2.8926 no 2_555
H24B C12 3.5134 no 3_665
H24B C34 3.4845 no 3_665
H24B H11A 2.8605 no 3_665
H24B H12A 2.6369 no 3_665
H24B H16 3.5510 no 3_565
H24B H33C 3.3489 no 3_665
H24B H34B 2.5099 no 3_665
H24C C15 3.3290 no 3_565
H24C C16 3.1827 no 3_565
H24C C44 3.3420 no 2_555
H24C H11A 2.9906 no 3_665
H24C H15 3.0163 no 3_565
H24C H16 2.7303 no 3_565
H24C H34B 3.0930 no 3_665
H24C H44A 2.7415 no 2_555
H24C H44B 3.0348 no 2_555
H25A C42 2.9818 no 4_454
H25A C43 3.0528 no 4_454
H25A H42A 3.1368 no 4_454
H25A H42B 2.4300 no 4_454
H25A H43B 2.3537 no 4_454
H26A C37 3.1827 no 4_454
H26A C38 3.2723 no 4_454
H26A H37 3.1803 no 4_454
H26A H38 3.3653 no 4_454
H26A H42B 3.3415 no 4_454
H26B C38 3.1769 no 4_454
H26B H38 2.8971 no 4_454
H26B H40B 3.4960 no 4_454
H26B H42B 3.1548 no 4_454
H28A C28 3.1839 no 3_666
H28A H28A 2.2497 no 3_666
H28A H28B 3.4141 no 3_666
H28A H30A 3.4461 no 3_666
H28B H8A 3.5688 no 4_555
H28B H8B 2.9469 no 4_555
H28B H28A 3.4141 no 3_666
H28C C8 3.5203 no 4_555
H28C H4 3.0462 no 2_655
H28C H8A 3.5269 no 4_555
H28C H8B 3.0375 no 4_555
H28C H8C 3.4376 no 4_555
H29A C20 3.5731 no 2_555
H29A H8A 3.0070 no 2_555
H29A H20A 3.1664 no 2_555
H29A H20B 3.0760 no 2_555
H29B C20 3.4606 no 2_555
H29B H20A 3.3865 no 2_555
H29B H20B 2.8353 no 2_555
H29B H41C 3.5744 no 2_655
H29C H20B 3.1430 no 2_555
H30A C8 3.4864 no 2_555
H30A H8A 2.5969 no 2_555
H30A H28A 3.4461 no 3_666
H30B H8A 3.5769 no 2_555
H31 H41A 3.2654 no 2_655
H33A H12A 3.5420 no 3_665
H33B C41 3.0724 no 2_655
H33B H12A 3.4075 no 3_665
H33B H12B 3.5861 no 3_665
H33B H23C 3.4721 no 3_665
H33B H41A 2.7946 no 2_655
H33B H41C 2.4806 no 2_655
H33C H12A 2.8972 no 3_665
H33C H23C 3.1042 no 3_665
H33C H24B 3.3489 no 3_665
H33C H33C 2.9140 no 3_665
H34A C16 3.3719 no 1_655
H34A C17 3.4271 no 1_655
H34A H9B 3.3117 no 2_655
H34A H16 2.7068 no 1_655
H34A H17 2.8144 no 1_655
H34B C16 3.5140 no 1_655
H34B C23 3.2840 no 3_665
H34B C24 3.1832 no 3_665
H34B H16 2.6344 no 1_655
H34B H23B 3.1965 no 3_665
H34B H23C 2.6364 no 3_665
H34B H24B 2.5099 no 3_665
H34B H24C 3.0930 no 3_665
H34C C9 3.4044 no 2_655
H34C C41 3.3603 no 2_655
H34C H9B 2.9738 no 2_655
H34C H9C 2.9428 no 2_655
H34C H16 3.0564 no 1_655
H34C H23B 3.5554 no 3_665
H34C H23C 3.0611 no 3_665
H34C H41A 2.5365 no 2_655
H34C H41C 3.4406 no 2_655
H36 C4 3.5360 no 2_655
H36 C5 3.1186 no 2_655
H36 H4 3.2664 no 2_655
H36 H5 2.4323 no 2_655
H36 H8B 3.1814 no 4_555
H36 H8C 3.2563 no 4_555
H36 H9B 2.9454 no 2_655
H37 C1 3.2131 no 4_555
H37 C2 3.2591 no 4_555
H37 C3 3.1209 no 4_555
H37 C4 2.9262 no 4_555
H37 C5 2.8836 no 4_555
H37 C6 3.0592 no 4_555
H37 H4 3.3792 no 4_555
H37 H5 3.5815 no 2_655
H37 H5 3.3203 no 4_555
H37 H8B 3.3479 no 4_555
H37 H21B 2.7819 no 1_655
H37 H26A 3.1803 no 4_555
H38 C12 3.0155 no 4_555
H38 C26 3.5580 no 4_555
H38 H12B 2.4745 no 4_555
H38 H12C 2.6942 no 4_555
H38 H20C 3.5273 no 1_655
H38 H21B 3.0357 no 1_655
H38 H26A 3.3653 no 4_555
H38 H26B 2.8971 no 4_555
H40B C23 3.0370 no 4_555
H40B H23A 2.6971 no 4_555
H40B H23B 3.0677 no 4_555
H40B H23C 2.8392 no 4_555
H40B H26B 3.4960 no 4_555
H41A C34 3.4590 no 2_645
H41A H31 3.2654 no 2_645
H41A H33B 2.7946 no 2_645
H41A H34C 2.5365 no 2_645
H41B H20C 2.7748 no 1_655
H41C C33 3.4379 no 2_645
H41C H12B 3.2635 no 4_555
H41C H20B 3.4038 no 1_655
H41C H20C 3.0102 no 1_655
H41C H29B 3.5744 no 2_645
H41C H33B 2.4806 no 2_645
H41C H34C 3.4406 no 2_645
H42A H25A 3.1368 no 4_555
H42B C23 3.3596 no 4_555
H42B C25 3.2862 no 4_555
H42B C26 3.4655 no 4_555
H42B H23A 2.5336 no 4_555
H42B H23B 3.3752 no 4_555
H42B H25A 2.4300 no 4_555
H42B H26A 3.3415 no 4_555
H42B H26B 3.1548 no 4_555
H43A C11 3.3708 no 4_455
H43A H3 2.9196 no 4_455
H43A H11B 3.4209 no 4_455
H43A H11C 2.5450 no 4_455
H43A H20A 3.5625 no 4_555
H43B C13 3.2884 no 4_555
H43B C14 3.5335 no 4_555
H43B C17 3.5517 no 4_555
H43B C18 3.3211 no 4_555
H43B C25 3.2998 no 4_555
H43B H11B 3.5757 no 4_455
H43B H11C 3.1863 no 4_455
H43B H20A 2.9681 no 4_555
H43B H23A 3.2659 no 4_555
H43B H25A 2.3537 no 4_555
H44A C15 3.5964 no 2_545
H44A C15 3.4194 no 4_555
H44A C23 3.4796 no 4_555
H44A C24 3.3937 no 2_545
H44A H11C 3.5749 no 4_455
H44A H15 2.7674 no 2_545
H44A H15 3.4687 no 4_555
H44A H23A 3.3742 no 4_555
H44A H23B 2.7732 no 4_555
H44A H24A 3.1580 no 2_545
H44A H24C 2.7415 no 2_545
H44B C11 3.3514 no 4_455
H44B C24 3.3542 no 2_545
H44B H11A 3.2760 no 4_455
H44B H11C 2.5797 no 4_455
H44B H24A 2.8926 no 2_545
H44B H24C 3.0348 no 2_545
H45A H23B 3.1299 no 4_555

loop_
_geom_torsion_atom_site_label_1
_geom_torsion_atom_site_label_2
_geom_torsion_atom_site_label_3
_geom_torsion_atom_site_label_4
_geom_torsion
_geom_torsion_publ_flag
O1 Y1 N1 C1 -74.2(3) no
O1 Y1 N1 C26 105.76(17) no
N1 Y1 O1 C42 142.7(2) no
N1 Y1 O1 C45 -32.5(3) no
O1 Y1 N2 C13 90.2(3) no
O1 Y1 N2 C25 -81.24(18) no
N2 Y1 O1 C42 -134.2(2) no
N2 Y1 O1 C45 50.6(3) no
O1 Y1 N3 C35 -118.7(2) no
O1 Y1 N3 C39 45.9(3) no
N3 Y1 O1 C42 46.6(2) no
N3 Y1 O1 C45 -128.7(3) no
O1 Y1 N4 C27 -47.8(3) no
O1 Y1 N4 C31 109.2(2) no
N4 Y1 O1 C42 -19.6(3) no
N4 Y1 O1 C45 165.2(2) no
N1 Y1 N2 C13 -168.6(3) no
N1 Y1 N2 C25 19.98(17) no
N2 Y1 N1 C1 -174.5(3) no
N2 Y1 N1 C26 5.44(16) no
N1 Y1 N3 C35 139.1(2) no
N1 Y1 N3 C39 -56.3(3) no
N3 Y1 N1 C1 11.2(3) no
N3 Y1 N1 C26 -168.78(17) no
N1 Y1 N4 C27 163.61(17) no
N1 Y1 N4 C31 -39.4(3) no
N4 Y1 N1 C1 75.1(4) no
N4 Y1 N1 C26 -104.9(2) no
N2 Y1 N4 C27 62.0(3) no
N2 Y1 N4 C31 -141.0(2) no
N4 Y1 N2 C13 -23.0(3) no
N4 Y1 N2 C25 165.57(18) no
N3 Y1 N4 C27 -124.2(3) no
N3 Y1 N4 C31 32.8(2) no
N4 Y1 N3 C35 -7.8(2) no
N4 Y1 N3 C39 156.8(3) no
Y1 O1 C42 C43 148.0(3) no
Y1 O1 C45 C44 -158.8(2) no
C42 O1 C45 C44 25.2(5) no
C45 O1 C42 C43 -36.0(6) no
Y1 N1 C1 C2 -68.9(5) no
Y1 N1 C1 C6 111.4(4) no
Y1 N1 C26 C25 -30.7(3) no
C1 N1 C26 C25 149.3(3) no
C26 N1 C1 C2 111.1(3) no
C26 N1 C1 C6 -68.6(4) no
Y1 N2 C13 C14 83.7(4) no
Y1 N2 C13 C18 -96.3(4) no
Y1 N2 C25 C26 -43.2(3) no
C13 N2 C25 C26 142.8(3) no
C25 N2 C13 C14 -105.2(3) no
C25 N2 C13 C18 74.8(4) no
Y1 N3 C35 C31 -16.4(5) no
Y1 N3 C35 C36 165.0(3) no
Y1 N3 C39 C38 -163.9(3) no
Y1 N3 C39 C40 18.4(6) no
C35 N3 C39 C38 -0.5(7) no
C35 N3 C39 C40 -178.2(4) no
C39 N3 C35 C31 177.1(4) no
C39 N3 C35 C36 -1.5(7) no
Y1 N4 C27 C28 105.0(4) no
Y1 N4 C27 C29 -129.7(3) no
Y1 N4 C27 C30 -14.5(5) no
Y1 N4 C31 C32 68.3(4) no
Y1 N4 C31 C35 -52.9(4) no
C27 N4 C31 C32 -131.8(4) no
C27 N4 C31 C35 107.0(4) no
C31 N4 C27 C28 -52.2(6) no
C31 N4 C27 C29 73.1(5) no
C31 N4 C27 C30 -171.7(3) no
N1 C1 C2 C3 -177.5(3) no
N1 C1 C2 C10 3.5(5) no
N1 C1 C6 C5 176.2(3) no
N1 C1 C6 C7 -5.6(5) no
C2 C1 C6 C5 -3.5(5) no
C2 C1 C6 C7 174.8(3) no
C6 C1 C2 C3 2.1(5) no
C6 C1 C2 C10 -176.8(3) no
C1 C2 C3 C4 0.5(6) no
C1 C2 C10 C11 157.7(3) no
C1 C2 C10 C12 -77.6(5) no
C3 C2 C10 C11 -21.3(5) no
C3 C2 C10 C12 103.4(4) no
C10 C2 C3 C4 179.5(3) no
C2 C3 C4 C5 -1.8(7) no
C3 C4 C5 C6 0.4(7) no
C4 C5 C6 C1 2.3(6) no
C4 C5 C6 C7 -176.0(4) no
C1 C6 C7 C8 118.2(4) no
C1 C6 C7 C9 -118.5(4) no
C5 C6 C7 C8 -63.5(5) no
C5 C6 C7 C9 59.7(5) no
N2 C13 C14 C15 177.8(3) no
N2 C13 C14 C22 0.2(5) no
N2 C13 C18 C17 -177.5(3) no
N2 C13 C18 C19 4.6(5) no
C14 C13 C18 C17 2.5(5) no
C14 C13 C18 C19 -175.4(3) no
C18 C13 C14 C15 -2.2(5) no
C18 C13 C14 C22 -179.9(3) no
C13 C14 C15 C16 0.3(5) no
C13 C14 C22 C23 87.2(4) no
C13 C14 C22 C24 -148.0(3) no
C15 C14 C22 C23 -90.4(4) no
C15 C14 C22 C24 34.3(5) no
C22 C14 C15 C16 178.0(3) no
C14 C15 C16 C17 1.4(6) no
C15 C16 C17 C18 -1.1(6) no
C16 C17 C18 C13 -0.9(6) no
C16 C17 C18 C19 177.1(3) no
C13 C18 C19 C20 -113.5(4) no
C13 C18 C19 C21 121.4(4) no
C17 C18 C19 C20 68.6(5) no
C17 C18 C19 C21 -56.6(5) no
N2 C25 C26 N1 52.0(4) no
N4 C31 C32 C33 64.3(5) no
N4 C31 C32 C34 -172.0(3) no
N4 C31 C35 N3 44.1(6) no
N4 C31 C35 C36 -137.4(4) no
C32 C31 C35 N3 -77.4(5) no
C32 C31 C35 C36 101.2(5) no
C35 C31 C32 C33 -175.4(3) no
C35 C31 C32 C34 -51.7(5) no
N3 C35 C36 C37 1.2(8) no
C31 C35 C36 C37 -177.3(5) no
C35 C36 C37 C38 1.0(8) no
C36 C37 C38 C39 -2.9(8) no
C37 C38 C39 N3 2.7(8) no
C37 C38 C39 C40 -179.7(4) no
N3 C39 C40 C41 127.2(4) no
C38 C39 C40 C41 -50.6(6) no
O1 C42 C43 C44 31.8(6) no
C42 C43 C44 C45 -16.8(6) no
C43 C44 C45 O1 -4.7(6) no
